data_4515885
loop_
_publ_author_name
'Berti, Beatrice'
'Ciabatti, Iacopo'
'Femoni, Cristina'
'Iapalucci, Maria Carmela'
'Zacchini, Stefano'

_publ_section_title
;
 Cluster Core Isomerism Induced by Crystal Packing Effects in the
 [HCo<sub>15</sub>Pd<sub>9</sub>C<sub>3</sub>(CO)<sub>38</sub>]<sup>2-</sup>
 Molecular Nanocluster.
;
_journal_issue 10
_journal_name_full 'ACS omega'
_journal_page_first 13239
_journal_page_last 13250
_journal_paper_doi 10.1021/acsomega.8b02109
_journal_volume 3
_journal_year 2018
_chemical_formula_sum 'C63 H36 Cl4 Co15 N2 O38 Pd9'
_chemical_formula_weight 3412.29
_space_group_crystal_system orthorhombic
_space_group_IT_number 29
_space_group_name_Hall 'P 2c -2ac'
_space_group_name_H-M_alt 'P c a 21'
_atom_sites_solution_hydrogens geom
_audit_creation_method SHELXL-2014/7
_cell_angle_alpha 90
_cell_angle_beta 90
_cell_angle_gamma 90
_cell_formula_units_Z 4
_cell_length_a 25.9095(15)
_cell_length_b 12.7628(7)
_cell_length_c 25.9267(15)
_cell_measurement_reflns_used 9644
_cell_measurement_temperature 100(2)
_cell_measurement_theta_max 26.3395
_cell_measurement_theta_min 2.2225
_cell_volume 8573.4(8)
_computing_cell_refinement 'APEX2 (Bruker AXS, 2006)'
_computing_data_collection 'APEX2 (Bruker AXS, 2006)'
_computing_data_reduction 'SAINT (Bruker AXS, 2004)'
_computing_molecular_graphics 'SCHAKAL99 (Keller, 1999)'
_computing_publication_material 'XCIF (Bruker AXS, 2001)'
_computing_structure_refinement 'SHELXL-2014/7 (Sheldrick, 2014)'
_computing_structure_solution 'SHELXL-2014/7 (Sheldrick, 2014)'
_diffrn_ambient_temperature 100(2)
_diffrn_measured_fraction_theta_full 0.999
_diffrn_measured_fraction_theta_max 0.999
_diffrn_measurement_device_type 'PHOTON100 area detector'
_diffrn_measurement_method 'phi and omega scans'
_diffrn_radiation_type MoK\a
_diffrn_radiation_wavelength 0.71073
_diffrn_reflns_av_R_equivalents 0.0745
_diffrn_reflns_av_unetI/netI 0.0468
_diffrn_reflns_Laue_measured_fraction_full 0.999
_diffrn_reflns_Laue_measured_fraction_max 0.999
_diffrn_reflns_limit_h_max 31
_diffrn_reflns_limit_h_min -31
_diffrn_reflns_limit_k_max 15
_diffrn_reflns_limit_k_min -15
_diffrn_reflns_limit_l_max 31
_diffrn_reflns_limit_l_min -31
_diffrn_reflns_number 106951
_diffrn_reflns_point_group_measured_fraction_full 0.999
_diffrn_reflns_point_group_measured_fraction_max 0.999
_diffrn_reflns_theta_full 25.242
_diffrn_reflns_theta_max 25.999
_diffrn_reflns_theta_min 1.572
_diffrn_source 'fine-focus sealed tube'
_exptl_absorpt_coefficient_mu 4.858
_exptl_absorpt_correction_T_max 0.7454
_exptl_absorpt_correction_T_min 0.4577
_exptl_absorpt_correction_type empirical
_exptl_absorpt_process_details
;
 Data were corrected for Lorentz polarization and absorption
 effects (empirical absorption corrections SADABS).
 R(int) = 0.1502 (selected reflections only, before parameter refinement)
 R(int) = 0.0906 (selected reflections only, after parameter refinement)
;
_exptl_crystal_colour black
_exptl_crystal_density_diffrn 2.644
_exptl_crystal_description prism
_exptl_crystal_F_000 6476
_exptl_crystal_size_max 0.180
_exptl_crystal_size_mid 0.160
_exptl_crystal_size_min 0.120
_refine_diff_density_max 4.148
_refine_diff_density_min -3.081
_refine_diff_density_rms 0.679
_refine_ls_abs_structure_details
;
 Refined as an inversion twin.
;
_refine_ls_abs_structure_Flack 0.15(8)
_refine_ls_extinction_method none
_refine_ls_goodness_of_fit_ref 1.174
_refine_ls_hydrogen_treatment constr
_refine_ls_matrix_type full
_refine_ls_number_parameters 1177
_refine_ls_number_reflns 16811
_refine_ls_number_restraints 1714
_refine_ls_restrained_S_all 1.122
_refine_ls_R_factor_all 0.1180
_refine_ls_R_factor_gt 0.1166
_refine_ls_shift/su_max 0.000
_refine_ls_shift/su_mean 0.000
_refine_ls_structure_factor_coef Fsqd
_refine_ls_weighting_details 'w=1/[\s^2^(Fo^2^)+(0.0828P)^2^+1847.8679P] where P=(Fo^2^+2Fc^2^)/3'
_refine_ls_weighting_scheme calc
_refine_ls_wR_factor_gt 0.3128
_refine_ls_wR_factor_ref 0.3135
_reflns_Friedel_coverage 0.954
_reflns_Friedel_fraction_full 0.999
_reflns_Friedel_fraction_max 0.999
_reflns_number_gt 16425
_reflns_number_total 16811
_reflns_threshold_expression 'I > 2\s(I)'
_cod_data_source_file ao8b02109_si_001.cif
_cod_data_source_block 2
_cod_database_code 4515885
_shelx_shelxl_version_number 2014/7
_shelx_space_group_comment
;
The symmetry employed for this shelxl refinement is uniquely defined
by the following loop, which should always be used as a source of
symmetry information in preference to the above space-group names.
They are only intended as comments.
;
_shelx_estimated_absorpt_t_min 0.475
_shelx_estimated_absorpt_t_max 0.593

loop_
_space_group_symop_operation_xyz
'x, y, z'
'-x, -y, z+1/2'
'x+1/2, -y, z'
'-x+1/2, y, z+1/2'

loop_
_atom_site_label
_atom_site_type_symbol
_atom_site_fract_x
_atom_site_fract_y
_atom_site_fract_z
_atom_site_U_iso_or_equiv
_atom_site_adp_type
_atom_site_occupancy
_atom_site_site_symmetry_order
_atom_site_calc_flag
_atom_site_refinement_flags_posn
_atom_site_refinement_flags_adp
_atom_site_refinement_flags_occupancy
_atom_site_disorder_assembly
_atom_site_disorder_group
Pd1 Pd 0.34563(14) 0.9915(3) 0.54872(13) 0.0080(7) Uani 0.911(5) 1 d . U P A 1
Pd2 Pd 0.25815(14) 1.0746(3) 0.58573(15) 0.0060(7) Uani 0.911(5) 1 d . U P A 1
Pd3 Pd 0.29627(14) 0.8991(3) 0.62758(14) 0.0083(7) Uani 0.911(5) 1 d . U P A 1
Pd1A Pd 0.3380(14) 0.920(3) 0.5683(14) 0.0080(7) Uani 0.089(5) 1 d . U P A 2
Pd2A Pd 0.2715(14) 1.075(3) 0.5576(17) 0.0060(7) Uani 0.089(5) 1 d . U P A 2
Pd3A Pd 0.2593(14) 0.917(3) 0.6416(14) 0.0083(7) Uani 0.089(5) 1 d . U P A 2
Pd4 Pd 0.26861(12) 0.9012(3) 0.48618(13) 0.0049(6) Uani 0.942(5) 1 d . U P A 1
Pd5 Pd 0.18427(12) 0.9443(3) 0.54174(13) 0.0051(6) Uani 0.942(5) 1 d . U P A 1
Pd6 Pd 0.24223(12) 0.7683(3) 0.56038(13) 0.0052(6) Uani 0.942(5) 1 d . U P A 1
Pd4A Pd 0.246(2) 0.733(4) 0.497(2) 0.0049(6) Uani 0.058(5) 1 d . U P A 2
Pd5A Pd 0.1730(19) 0.904(4) 0.478(2) 0.0051(6) Uani 0.058(5) 1 d . U P A 2
Pd6A Pd 0.156(2) 0.763(4) 0.563(2) 0.0052(6) Uani 0.058(5) 1 d . U P A 2
Pd7 Pd 0.23088(14) 1.1040(3) 0.47840(13) 0.0118(7) Uani 1 1 d . U . . .
Pd8 Pd 0.18598(14) 0.8639(3) 0.64031(13) 0.0138(7) Uani 1 1 d . U . . .
Pd9 Pd 0.34557(14) 0.7700(3) 0.52120(14) 0.0138(7) Uani 1 1 d . U . . .
Co1 Co 0.3671(2) 1.0132(5) 0.3849(2) 0.0133(12) Uani 1 1 d . U . . .
Co2 Co 0.2719(2) 0.9981(5) 0.3978(2) 0.0116(11) Uani 1 1 d . U . . .
Co3 Co 0.3344(2) 1.1026(5) 0.4643(2) 0.0108(11) Uani 1 1 d . U . . .
Co4 Co 0.3944(2) 0.9228(5) 0.4694(2) 0.0104(11) Uani 1 1 d . U . . .
Co5 Co 0.3301(2) 0.8267(5) 0.4125(2) 0.0116(11) Uani 1 1 d . U . . .
Co6 Co 0.0962(2) 1.1584(5) 0.6081(2) 0.0112(11) Uani 1 1 d . U . . .
Co7 Co 0.1014(2) 1.0613(5) 0.5191(2) 0.0098(11) Uani 1 1 d . U . . .
Co8 Co 0.1778(2) 1.1826(5) 0.5566(2) 0.0106(11) Uani 1 1 d . U . . .
Co9 Co 0.1737(2) 1.0719(5) 0.6464(2) 0.0084(11) Uani 1 1 d . U . . .
Co10 Co 0.0961(2) 0.9589(5) 0.6019(2) 0.0110(11) Uani 1 1 d . U . . .
Co11 Co 0.3077(2) 0.5639(5) 0.6533(2) 0.0109(11) Uani 1 1 d . U . . .
Co12 Co 0.3029(2) 0.5867(4) 0.5566(2) 0.0084(10) Uani 1 1 d . U . . .
Co13 Co 0.3491(2) 0.7251(4) 0.6215(2) 0.0098(11) Uani 1 1 d . U . . .
Co14 Co 0.2573(2) 0.7359(5) 0.6757(2) 0.0126(11) Uani 1 1 d . U . . .
Co15 Co 0.2199(2) 0.5915(5) 0.6073(2) 0.0105(11) Uani 1 1 d . U . . .
C1 C 0.3286(17) 0.961(3) 0.4457(17) 0.009(3) Uani 1 1 d . U . . .
C2 C 0.1475(16) 1.068(3) 0.5768(16) 0.007(3) Uani 1 1 d . U . . .
C3 C 0.2796(16) 0.673(3) 0.6119(16) 0.008(3) Uani 1 1 d . U . . .
C4 C 0.4106(18) 1.021(4) 0.3332(18) 0.013(5) Uani 1 1 d . U . . .
C5 C 0.3121(19) 1.056(4) 0.3409(18) 0.014(4) Uani 1 1 d . U . . .
C6 C 0.3799(18) 1.146(4) 0.4080(18) 0.013(4) Uani 1 1 d . U . . .
C7 C 0.3596(18) 0.801(4) 0.3513(17) 0.012(4) Uani 1 1 d . U . . .
C8 C 0.4521(17) 0.960(3) 0.4360(17) 0.010(4) Uani 1 1 d . U . . .
C9 C 0.3947(16) 0.777(3) 0.4472(17) 0.009(3) Uani 1 1 d . U . . .
C10 C 0.4216(17) 0.917(3) 0.5293(16) 0.009(3) Uani 1 1 d . U . . .
C11 C 0.2812(18) 0.721(4) 0.4134(18) 0.013(4) Uani 1 1 d . U . . .
C12 C 0.2332(18) 0.896(4) 0.3647(18) 0.014(4) Uani 1 1 d . U . . .
C13 C 0.2217(17) 1.100(4) 0.3980(17) 0.011(3) Uani 1 1 d . U . . .
C14 C 0.3042(18) 1.232(4) 0.4717(18) 0.013(3) Uani 1 1 d . U . . .
C15 C 0.3773(17) 1.134(3) 0.5178(17) 0.011(3) Uani 1 1 d . U . . .
C16 C 0.0411(18) 1.229(4) 0.6223(18) 0.013(4) Uani 1 1 d . U . . .
C17 C 0.0477(17) 1.014(4) 0.6417(17) 0.012(4) Uani 1 1 d . U . . .
C18 C 0.1230(18) 1.169(4) 0.6796(18) 0.012(4) Uani 1 1 d . U . . .
C19 C 0.0572(17) 1.164(4) 0.5028(17) 0.012(4) Uani 1 1 d . U . . .
C20 C 0.1283(16) 1.289(3) 0.5785(16) 0.009(3) Uani 1 1 d . U . . .
C21 C 0.1768(17) 1.233(3) 0.4932(17) 0.010(3) Uani 1 1 d . U . . .
C22 C 0.1128(18) 1.002(4) 0.4601(18) 0.012(4) Uani 1 1 d . U . . .
C23 C 0.0595(17) 0.958(3) 0.5413(17) 0.010(4) Uani 1 1 d . U . . .
C24 C 0.0778(15) 0.819(3) 0.6237(16) 0.006(4) Uani 1 1 d . U . . .
C25 C 0.1586(16) 0.971(3) 0.6924(17) 0.009(3) Uani 1 1 d . U . . .
C26 C 0.2369(16) 1.237(3) 0.5802(16) 0.007(3) Uani 1 1 d . U . . .
C27 C 0.2258(18) 1.129(4) 0.6841(18) 0.013(4) Uani 1 1 d . U . . .
C28 C 0.3088(18) 0.455(4) 0.6915(18) 0.014(4) Uani 1 1 d . U . . .
C29 C 0.3722(18) 0.624(4) 0.6715(17) 0.012(4) Uani 1 1 d . U . . .
C30 C 0.3381(16) 0.482(3) 0.5945(16) 0.009(4) Uani 1 1 d . U . . .
C31 C 0.2773(17) 0.658(4) 0.7314(17) 0.011(4) Uani 1 1 d . U . . .
C32 C 0.2038(16) 0.485(3) 0.6506(16) 0.009(4) Uani 1 1 d . U . . .
C33 C 0.2737(17) 0.865(3) 0.7056(17) 0.010(3) Uani 1 1 d . U . . .
C34 C 0.3812(17) 0.832(4) 0.6491(18) 0.012(3) Uani 1 1 d . U . . .
C35 C 0.3956(16) 0.693(3) 0.5699(16) 0.009(3) Uani 1 1 d . U . . .
C36 C 0.3284(17) 0.548(4) 0.4951(17) 0.011(4) Uani 1 1 d . U . . .
C37 C 0.1586(17) 0.626(3) 0.5761(17) 0.010(3) Uani 1 1 d . U . . .
C38 C 0.2381(17) 0.515(3) 0.5452(17) 0.010(4) Uani 1 1 d . U . . .
C39 C 0.1886(18) 0.721(4) 0.6886(17) 0.012(3) Uani 1 1 d . U . . .
C40 C 0.3279(16) 1.043(3) 0.6248(17) 0.008(3) Uani 1 1 d . U . . .
C41 C 0.1994(17) 0.807(3) 0.4963(16) 0.009(3) Uani 1 1 d . U . . .
O4 O 0.4414(13) 1.017(3) 0.3014(12) 0.014(6) Uani 1 1 d . U . . .
O5 O 0.3026(15) 1.095(3) 0.3009(15) 0.025(6) Uani 1 1 d . U . . .
O6 O 0.4075(13) 1.225(3) 0.4036(13) 0.018(6) Uani 1 1 d . U . . .
O7 O 0.3755(14) 0.776(3) 0.3098(14) 0.019(6) Uani 1 1 d . U . . .
O8 O 0.4909(13) 0.973(3) 0.4173(13) 0.014(6) Uani 1 1 d . U . . .
O9 O 0.4227(12) 0.711(2) 0.4423(12) 0.011(5) Uani 1 1 d . U . . .
O10 O 0.4548(12) 0.906(3) 0.5657(13) 0.014(5) Uani 1 1 d . U . . .
O11 O 0.2588(12) 0.651(3) 0.4096(13) 0.014(4) Uani 1 1 d . U . . .
O12 O 0.2036(15) 0.846(3) 0.3471(14) 0.024(7) Uani 1 1 d . U . . .
O13 O 0.1871(13) 1.139(3) 0.3773(13) 0.017(6) Uani 1 1 d . U . . .
O14 O 0.2923(14) 1.314(3) 0.4647(14) 0.021(6) Uani 1 1 d . U . . .
O15 O 0.4048(12) 1.186(3) 0.5383(12) 0.013(5) Uani 1 1 d . U . . .
O16 O 0.0059(16) 1.283(3) 0.6351(16) 0.029(7) Uani 1 1 d . U . . .
O17 O 0.0146(15) 1.029(3) 0.6734(15) 0.023(6) Uani 1 1 d . U . . .
O18 O 0.1160(14) 1.210(3) 0.7153(14) 0.021(6) Uani 1 1 d . U . . .
O19 O 0.0283(13) 1.230(3) 0.4953(13) 0.016(6) Uani 1 1 d . U . . .
O20 O 0.1218(13) 1.380(3) 0.5767(13) 0.017(6) Uani 1 1 d . U . . .
O21 O 0.1614(13) 1.289(3) 0.4601(13) 0.017(6) Uani 1 1 d . U . . .
O22 O 0.1174(13) 0.962(3) 0.4185(13) 0.015(4) Uani 1 1 d . U . . .
O23 O 0.0187(13) 0.906(3) 0.5219(14) 0.017(6) Uani 1 1 d . U . . .
O24 O 0.0661(12) 0.748(2) 0.6292(12) 0.013(6) Uani 1 1 d . U . . .
O25 O 0.1408(13) 0.941(3) 0.7350(13) 0.016(6) Uani 1 1 d . U . . .
O26 O 0.2660(12) 1.302(2) 0.5967(12) 0.012(5) Uani 1 1 d . U . . .
O27 O 0.2565(15) 1.162(3) 0.7089(15) 0.024(7) Uani 1 1 d . U . . .
O28 O 0.3098(16) 0.384(3) 0.7199(15) 0.027(7) Uani 1 1 d . U . . .
O29 O 0.4095(12) 0.610(3) 0.6941(12) 0.013(5) Uani 1 1 d . U . . .
O30 O 0.3662(12) 0.413(3) 0.5889(13) 0.013(5) Uani 1 1 d . U . . .
O31 O 0.2812(14) 0.632(3) 0.7714(13) 0.019(6) Uani 1 1 d . U . . .
O32 O 0.1869(14) 0.420(3) 0.6753(14) 0.020(6) Uani 1 1 d . U . . .
O33 O 0.2798(12) 0.923(2) 0.7386(12) 0.010(5) Uani 1 1 d . U . . .
O34 O 0.4120(13) 0.874(3) 0.6812(13) 0.017(5) Uani 1 1 d . U . . .
O35 O 0.4341(13) 0.658(3) 0.5583(13) 0.016(5) Uani 1 1 d . U . . .
O36 O 0.3486(12) 0.528(2) 0.4584(12) 0.012(6) Uani 1 1 d . U . . .
O37 O 0.1228(13) 0.635(3) 0.5575(13) 0.016(4) Uani 1 1 d . U . . .
O38 O 0.2184(12) 0.458(3) 0.5176(13) 0.013(5) Uani 1 1 d . U . . .
O39 O 0.1528(14) 0.692(3) 0.7093(14) 0.021(6) Uani 1 1 d . U . . .
O40 O 0.3534(11) 1.103(2) 0.6507(12) 0.009(4) Uani 1 1 d . U . . .
O41 O 0.1725(12) 0.769(2) 0.4686(12) 0.010(3) Uani 1 1 d . U . . .
N1 N 0.9106(14) 0.867(3) 0.7802(14) 0.027(9) Uani 1 1 d D U . . .
C101 C 0.8680(16) 0.789(3) 0.7683(17) 0.010(8) Uani 1 1 d D U . . .
H10A H 0.8434 0.7869 0.7970 0.016 Uiso 1 1 calc R U . . .
H10B H 0.8501 0.8100 0.7367 0.016 Uiso 1 1 calc R U . . .
H10C H 0.8830 0.7189 0.7635 0.016 Uiso 1 1 calc R U . . .
C102 C 0.885(2) 0.973(4) 0.788(2) 0.028(12) Uani 1 1 d D U . . .
H10D H 0.8615 0.9696 0.8170 0.042 Uiso 1 1 calc R U . . .
H10E H 0.9119 1.0257 0.7944 0.042 Uiso 1 1 calc R U . . .
H10F H 0.8662 0.9919 0.7564 0.042 Uiso 1 1 calc R U . . .
C103 C 0.940(2) 0.838(5) 0.8285(19) 0.027(12) Uani 1 1 d D U . . .
H10G H 0.9166 0.8366 0.8580 0.041 Uiso 1 1 calc R U . . .
H10H H 0.9557 0.7681 0.8242 0.041 Uiso 1 1 calc R U . . .
H10I H 0.9675 0.8893 0.8346 0.041 Uiso 1 1 calc R U . . .
C104 C 0.9479(19) 0.868(3) 0.7352(19) 0.024(10) Uani 1 1 d D U . . .
H10J H 0.9746 0.9211 0.7423 0.029 Uiso 1 1 calc R U . . .
H10K H 0.9288 0.8906 0.7041 0.029 Uiso 1 1 calc R U . . .
C105 C 0.9753(12) 0.7649(19) 0.7221(12) 0.019(9) Uani 1 1 d DG U . . .
C106 C 0.9514(10) 0.703(2) 0.6852(11) 0.009(8) Uani 1 1 d G U . . .
H106 H 0.9218 0.7278 0.6675 0.010 Uiso 1 1 calc R U . . .
C107 C 0.9709(12) 0.604(2) 0.6741(11) 0.018(9) Uani 1 1 d G U . . .
H107 H 0.9545 0.5612 0.6488 0.021 Uiso 1 1 calc R U . . .
C108 C 1.0142(13) 0.567(2) 0.7000(14) 0.025(10) Uani 1 1 d G U . . .
H108 H 1.0275 0.4994 0.6924 0.030 Uiso 1 1 calc R U . . .
C109 C 1.0381(11) 0.629(3) 0.7370(13) 0.033(12) Uani 1 1 d G U . . .
H109 H 1.0677 0.6041 0.7547 0.040 Uiso 1 1 calc R U . . .
C110 C 1.0186(12) 0.728(2) 0.7481(12) 0.024(10) Uani 1 1 d G U . . .
H110 H 1.0349 0.7707 0.7733 0.029 Uiso 1 1 calc R U . . .
N2 N 0.0028(13) 0.583(3) 0.4818(13) 0.019(8) Uani 1 1 d D U . . .
C201 C -0.008(2) 0.584(4) 0.5381(16) 0.022(10) Uani 1 1 d D U . . .
H20A H -0.0246 0.5178 0.5481 0.032 Uiso 1 1 calc R U . . .
H20B H 0.0245 0.5917 0.5571 0.032 Uiso 1 1 calc R U . . .
H20C H -0.0309 0.6425 0.5463 0.032 Uiso 1 1 calc R U . . .
C202 C -0.045(2) 0.561(5) 0.451(2) 0.038(14) Uani 1 1 d D U . . .
H20D H -0.0601 0.4950 0.4627 0.058 Uiso 1 1 calc R U . . .
H20E H -0.0695 0.6183 0.4565 0.058 Uiso 1 1 calc R U . . .
H20F H -0.0359 0.5565 0.4146 0.058 Uiso 1 1 calc R U . . .
C203 C 0.028(2) 0.682(4) 0.466(2) 0.034(13) Uani 1 1 d D U . . .
H20G H 0.0349 0.6806 0.4293 0.050 Uiso 1 1 calc R U . . .
H20H H 0.0050 0.7407 0.4745 0.050 Uiso 1 1 calc R U . . .
H20I H 0.0604 0.6898 0.4853 0.050 Uiso 1 1 calc R U . . .
C204 C 0.0420(16) 0.500(4) 0.4710(13) 0.016(9) Uani 1 1 d D U . . .
H20J H 0.0252 0.4310 0.4761 0.019 Uiso 1 1 calc R U . . .
H20K H 0.0695 0.5060 0.4974 0.019 Uiso 1 1 calc R U . . .
C205 C 0.0678(13) 0.499(3) 0.4187(9) 0.021(9) Uani 1 1 d DG U . . .
C206 C 0.0424(10) 0.459(3) 0.3758(12) 0.018(9) Uani 1 1 d G U . . .
H206 H 0.0085 0.4306 0.3792 0.022 Uiso 1 1 calc R U . . .
C207 C 0.0664(13) 0.459(3) 0.3279(10) 0.035(12) Uani 1 1 d G U . . .
H207 H 0.0491 0.4321 0.2985 0.042 Uiso 1 1 calc R U . . .
C208 C 0.1159(14) 0.500(3) 0.3228(11) 0.028(11) Uani 1 1 d G U . . .
H208 H 0.1323 0.5010 0.2901 0.034 Uiso 1 1 calc R U . . .
C209 C 0.1413(11) 0.540(3) 0.3658(14) 0.043(13) Uani 1 1 d G U . . .
H209 H 0.1751 0.5683 0.3623 0.052 Uiso 1 1 calc R U . . .
C210 C 0.1172(13) 0.539(3) 0.4137(12) 0.035(12) Uani 1 1 d G U . . .
H210 H 0.1346 0.5668 0.4430 0.042 Uiso 1 1 calc R U . . .
C301 C 0.998(2) 0.264(5) 0.7752(16) 0.048(10) Uani 1 1 d D U . . .
H30A H 0.9761 0.2959 0.7478 0.058 Uiso 1 1 calc R U . . .
H30B H 1.0168 0.2048 0.7597 0.058 Uiso 1 1 calc R U . . .
Cl1 Cl 1.0422(7) 0.3579(15) 0.7973(7) 0.047(4) Uani 1 1 d D U . . .
Cl2 Cl 0.9576(10) 0.2166(18) 0.8243(9) 0.065(6) Uani 1 1 d D U . . .
C401 C 0.318(2) 0.368(3) 0.314(4) 0.080(12) Uani 1 1 d D U . . .
H40A H 0.3164 0.3339 0.2792 0.096 Uiso 1 1 calc R U . . .
H40B H 0.3429 0.3286 0.3348 0.096 Uiso 1 1 calc R U . . .
Cl3 Cl 0.2568(10) 0.360(2) 0.3424(10) 0.073(6) Uani 1 1 d D U . . .
Cl4 Cl 0.3395(12) 0.497(2) 0.3061(13) 0.090(8) Uani 1 1 d D U . . .

loop_
_atom_site_aniso_label
_atom_site_aniso_U_11
_atom_site_aniso_U_22
_atom_site_aniso_U_33
_atom_site_aniso_U_23
_atom_site_aniso_U_13
_atom_site_aniso_U_12
Pd1 0.0086(15) 0.0087(15) 0.0066(15) -0.0039(12) 0.0012(12) -0.0013(12)
Pd2 0.0060(15) 0.0027(14) 0.0093(17) -0.0026(13) -0.0024(13) 0.0003(12)
Pd3 0.0096(15) 0.0044(14) 0.0108(16) 0.0046(13) -0.0006(13) -0.0016(12)
Pd1A 0.0086(15) 0.0087(15) 0.0066(15) -0.0039(12) 0.0012(12) -0.0013(12)
Pd2A 0.0060(15) 0.0027(14) 0.0093(17) -0.0026(13) -0.0024(13) 0.0003(12)
Pd3A 0.0096(15) 0.0044(14) 0.0108(16) 0.0046(13) -0.0006(13) -0.0016(12)
Pd4 0.0014(13) 0.0058(14) 0.0077(15) 0.0001(12) 0.0005(11) 0.0012(11)
Pd5 0.0019(13) 0.0055(13) 0.0080(14) -0.0008(11) 0.0025(11) 0.0012(11)
Pd6 0.0028(14) 0.0046(14) 0.0081(15) -0.0003(12) 0.0009(11) -0.0003(11)
Pd4A 0.0014(13) 0.0058(14) 0.0077(15) 0.0001(12) 0.0005(11) 0.0012(11)
Pd5A 0.0019(13) 0.0055(13) 0.0080(14) -0.0008(11) 0.0025(11) 0.0012(11)
Pd6A 0.0028(14) 0.0046(14) 0.0081(15) -0.0003(12) 0.0009(11) -0.0003(11)
Pd7 0.0153(16) 0.0122(15) 0.0079(15) 0.0022(13) 0.0012(12) 0.0059(13)
Pd8 0.0161(16) 0.0148(16) 0.0104(15) 0.0022(13) 0.0029(13) 0.0045(13)
Pd9 0.0113(16) 0.0136(16) 0.0167(16) 0.0037(13) 0.0027(13) 0.0029(13)
Co1 0.010(3) 0.016(3) 0.014(3) 0.003(2) 0.005(2) 0.000(2)
Co2 0.009(3) 0.018(3) 0.008(3) 0.000(2) 0.001(2) 0.007(2)
Co3 0.007(3) 0.010(3) 0.015(3) -0.001(2) 0.002(2) -0.002(2)
Co4 0.009(3) 0.015(3) 0.007(2) -0.001(2) 0.000(2) 0.001(2)
Co5 0.009(3) 0.016(3) 0.010(3) -0.006(2) 0.003(2) -0.002(2)
Co6 0.007(3) 0.013(3) 0.013(3) -0.001(2) 0.003(2) 0.001(2)
Co7 0.008(3) 0.012(3) 0.009(3) -0.003(2) -0.005(2) 0.004(2)
Co8 0.004(2) 0.014(3) 0.013(3) 0.001(2) 0.000(2) 0.002(2)
Co9 0.010(3) 0.009(3) 0.006(2) 0.000(2) 0.001(2) 0.003(2)
Co10 0.008(3) 0.013(3) 0.011(3) 0.002(2) 0.005(2) -0.001(2)
Co11 0.006(3) 0.011(3) 0.016(3) 0.005(2) -0.001(2) 0.002(2)
Co12 0.006(2) 0.004(2) 0.016(3) -0.001(2) 0.003(2) 0.0003(19)
Co13 0.011(3) 0.002(2) 0.016(3) 0.000(2) 0.000(2) -0.002(2)
Co14 0.011(3) 0.013(3) 0.014(3) 0.000(2) 0.001(2) 0.002(2)
Co15 0.009(3) 0.009(3) 0.013(3) 0.003(2) 0.001(2) -0.005(2)
C1 0.009(3) 0.009(3) 0.009(3) 0.0001(15) 0.0002(14) -0.0001(15)
C2 0.007(3) 0.007(3) 0.007(3) -0.0001(14) 0.0000(14) 0.0001(14)
C3 0.008(3) 0.008(3) 0.008(3) 0.0002(14) -0.0002(15) 0.0000(14)
C4 0.013(5) 0.014(5) 0.013(5) 0.0000(15) 0.0002(15) -0.0001(15)
C5 0.014(4) 0.014(4) 0.014(4) 0.0000(15) 0.0002(15) -0.0001(15)
C6 0.013(4) 0.013(4) 0.013(4) 0.0000(15) 0.0002(15) 0.0000(15)
C7 0.012(4) 0.012(4) 0.012(4) -0.0002(15) 0.0001(15) 0.0002(15)
C8 0.010(4) 0.010(4) 0.010(4) -0.0001(15) 0.0000(15) -0.0001(15)
C9 0.009(3) 0.009(3) 0.009(3) -0.0001(15) 0.0002(15) 0.0000(15)
C10 0.009(3) 0.009(3) 0.009(3) -0.0001(15) -0.0001(14) 0.0001(15)
C11 0.013(4) 0.013(4) 0.013(4) -0.0002(15) 0.0003(15) 0.0001(15)
C12 0.014(4) 0.014(5) 0.014(5) -0.0001(15) -0.0001(15) 0.0000(15)
C13 0.011(4) 0.011(4) 0.011(4) 0.0002(15) 0.0000(15) 0.0000(15)
C14 0.013(4) 0.013(3) 0.013(4) 0.0001(15) 0.0003(15) 0.0000(15)
C15 0.011(4) 0.010(4) 0.011(4) 0.0001(15) 0.0001(15) -0.0001(15)
C16 0.013(4) 0.013(4) 0.013(5) 0.0000(15) 0.0001(15) 0.0000(15)
C17 0.012(4) 0.012(4) 0.012(4) 0.0000(15) 0.0002(15) 0.0002(15)
C18 0.012(4) 0.012(4) 0.012(4) 0.0000(15) 0.0001(15) 0.0002(15)
C19 0.011(4) 0.012(4) 0.012(4) 0.0000(15) -0.0002(15) 0.0003(15)
C20 0.009(4) 0.009(4) 0.009(4) 0.0000(15) 0.0001(15) 0.0002(15)
C21 0.010(4) 0.010(4) 0.010(4) -0.0002(15) -0.0001(15) 0.0001(15)
C22 0.012(4) 0.012(4) 0.012(4) 0.0002(15) -0.0001(15) 0.0002(15)
C23 0.010(4) 0.010(4) 0.010(4) 0.0000(15) 0.0002(15) 0.0002(15)
C24 0.006(4) 0.006(4) 0.006(4) -0.0001(15) 0.0001(15) 0.0002(15)
C25 0.009(4) 0.009(4) 0.009(4) -0.0002(15) 0.0000(15) -0.0001(15)
C26 0.007(3) 0.007(3) 0.007(4) 0.0002(15) 0.0001(15) 0.0001(14)
C27 0.013(4) 0.013(4) 0.013(4) 0.0001(15) -0.0001(15) 0.0001(15)
C28 0.014(5) 0.014(4) 0.014(4) -0.0001(15) -0.0001(15) 0.0000(15)
C29 0.012(4) 0.012(4) 0.012(4) 0.0000(15) 0.0001(15) 0.0000(15)
C30 0.009(4) 0.009(4) 0.010(4) 0.0001(15) -0.0001(15) -0.0001(15)
C31 0.011(4) 0.011(4) 0.011(4) 0.0003(15) -0.0001(15) -0.0002(15)
C32 0.009(4) 0.009(4) 0.009(4) 0.0001(15) -0.0002(15) 0.0000(15)
C33 0.010(4) 0.010(3) 0.010(3) 0.0002(14) 0.0001(15) 0.0002(15)
C34 0.012(3) 0.012(3) 0.012(3) 0.0000(15) 0.0000(15) 0.0000(15)
C35 0.009(3) 0.009(4) 0.009(4) 0.0001(15) -0.0003(15) -0.0001(15)
C36 0.011(4) 0.011(4) 0.011(4) -0.0001(15) 0.0000(15) 0.0002(15)
C37 0.010(4) 0.010(4) 0.010(4) 0.0001(15) 0.0003(15) -0.0002(15)
C38 0.010(4) 0.010(4) 0.011(4) 0.0001(15) -0.0001(15) 0.0000(15)
C39 0.012(4) 0.012(4) 0.012(4) 0.0001(15) 0.0002(15) -0.0001(15)
C40 0.008(3) 0.008(3) 0.008(3) -0.0001(15) -0.0001(15) 0.0001(14)
C41 0.009(3) 0.009(3) 0.009(3) 0.0000(14) -0.0001(14) 0.0001(14)
O4 0.013(6) 0.014(6) 0.014(6) 0.000(3) 0.001(3) 0.000(3)
O5 0.025(7) 0.025(7) 0.024(6) 0.001(3) 0.000(3) 0.000(3)
O6 0.017(6) 0.018(6) 0.018(6) 0.001(3) 0.001(3) -0.001(3)
O7 0.020(7) 0.020(7) 0.019(6) 0.000(3) 0.000(3) 0.001(3)
O8 0.014(6) 0.015(6) 0.014(6) 0.001(3) 0.000(3) 0.000(3)
O9 0.011(5) 0.011(5) 0.012(6) 0.001(3) 0.001(3) 0.000(3)
O10 0.014(5) 0.014(6) 0.013(6) 0.000(3) -0.001(3) -0.001(3)
O11 0.014(4) 0.014(4) 0.014(4) -0.0003(15) 0.0001(15) 0.0002(15)
O12 0.024(7) 0.024(7) 0.024(7) 0.000(3) -0.001(3) 0.000(3)
O13 0.017(6) 0.017(6) 0.017(6) -0.001(3) 0.000(3) 0.001(3)
O14 0.022(6) 0.020(6) 0.022(6) 0.000(3) 0.001(3) 0.001(3)
O15 0.013(6) 0.014(6) 0.013(6) 0.000(3) -0.001(3) -0.001(3)
O16 0.029(7) 0.028(7) 0.029(7) 0.000(3) 0.001(3) 0.001(3)
O17 0.023(6) 0.024(7) 0.023(6) 0.000(3) 0.001(3) -0.001(3)
O18 0.021(6) 0.021(6) 0.020(6) -0.001(3) 0.001(3) 0.000(3)
O19 0.016(6) 0.016(6) 0.018(7) 0.000(3) -0.001(3) 0.001(3)
O20 0.017(6) 0.017(6) 0.017(6) 0.000(3) 0.000(3) 0.001(3)
O21 0.017(6) 0.017(6) 0.017(6) 0.000(3) 0.000(3) 0.000(3)
O22 0.015(4) 0.015(4) 0.015(4) 0.0001(15) -0.0002(15) 0.0003(15)
O23 0.017(6) 0.017(6) 0.017(6) 0.001(3) 0.000(3) -0.001(3)
O24 0.013(6) 0.013(6) 0.013(6) 0.001(3) 0.000(3) 0.000(3)
O25 0.017(6) 0.016(6) 0.015(6) 0.001(3) 0.001(3) 0.000(3)
O26 0.013(6) 0.011(5) 0.012(6) -0.001(3) 0.000(3) 0.000(3)
O27 0.024(7) 0.024(7) 0.023(7) 0.000(3) -0.001(3) -0.001(3)
O28 0.028(7) 0.027(7) 0.027(7) 0.001(3) 0.000(3) 0.000(3)
O29 0.013(6) 0.013(6) 0.013(6) 0.000(3) 0.000(3) 0.000(3)
O30 0.013(6) 0.013(6) 0.014(6) 0.000(3) 0.000(3) 0.000(3)
O31 0.019(6) 0.019(6) 0.019(6) 0.001(3) -0.001(3) 0.000(3)
O32 0.020(7) 0.019(7) 0.020(7) 0.001(3) 0.001(3) -0.001(3)
O33 0.010(6) 0.010(5) 0.010(5) 0.000(3) 0.000(3) 0.000(3)
O34 0.017(6) 0.018(6) 0.017(6) -0.001(3) -0.001(3) 0.000(3)
O35 0.015(6) 0.016(6) 0.016(6) 0.000(3) 0.000(3) 0.000(3)
O36 0.013(6) 0.012(6) 0.012(6) -0.001(3) 0.001(3) 0.000(3)
O37 0.016(4) 0.016(4) 0.016(4) 0.0003(15) 0.0001(15) -0.0001(15)
O38 0.013(6) 0.012(6) 0.013(6) -0.002(3) 0.000(3) -0.001(3)
O39 0.020(6) 0.021(6) 0.021(6) 0.000(3) 0.001(3) 0.000(3)
O40 0.009(5) 0.009(5) 0.009(5) -0.001(3) -0.001(3) -0.001(3)
O41 0.010(3) 0.010(3) 0.010(3) 0.0000(15) 0.0000(15) -0.0001(15)
N1 0.027(10) 0.027(10) 0.027(10) 0.0000(15) -0.0001(15) 0.0000(15)
C101 0.011(9) 0.010(9) 0.011(9) 0.000(3) 0.001(3) 0.000(3)
C102 0.028(12) 0.028(12) 0.028(12) 0.000(3) 0.000(3) 0.000(3)
C103 0.027(12) 0.027(12) 0.027(12) 0.000(3) 0.000(3) 0.000(3)
C104 0.024(10) 0.024(10) 0.024(10) -0.0001(15) -0.0001(15) 0.0001(15)
C105 0.019(9) 0.019(9) 0.019(9) 0.0001(15) 0.0000(15) 0.0000(15)
C106 0.008(8) 0.009(8) 0.009(8) 0.0001(15) 0.0000(15) 0.0001(15)
C107 0.018(9) 0.018(9) 0.018(9) -0.0001(15) 0.0000(15) 0.0000(15)
C108 0.025(10) 0.025(10) 0.025(10) 0.0000(15) 0.0001(15) 0.0001(15)
C109 0.033(12) 0.033(12) 0.033(12) 0.0001(15) 0.0001(15) 0.0001(15)
C110 0.024(10) 0.024(10) 0.024(10) -0.0001(15) 0.0000(15) -0.0001(15)
N2 0.019(8) 0.019(8) 0.019(8) -0.0002(15) -0.0002(15) 0.0001(15)
C201 0.021(11) 0.022(11) 0.022(11) 0.000(3) 0.000(3) 0.000(3)
C202 0.038(15) 0.039(15) 0.038(15) 0.000(3) 0.000(3) 0.000(3)
C203 0.034(13) 0.034(13) 0.033(13) 0.000(3) 0.000(3) 0.000(3)
C204 0.016(9) 0.016(9) 0.016(9) 0.0000(15) -0.0001(15) -0.0001(15)
C205 0.021(9) 0.021(9) 0.021(9) 0.0000(15) -0.0001(15) 0.0000(15)
C206 0.018(9) 0.018(9) 0.018(9) 0.0001(15) 0.0000(15) -0.0001(15)
C207 0.035(12) 0.035(12) 0.035(12) -0.0001(15) 0.0000(15) 0.0000(15)
C208 0.028(11) 0.028(11) 0.028(11) 0.0000(15) 0.0001(15) 0.0000(15)
C209 0.043(13) 0.043(13) 0.043(13) 0.0000(15) -0.0001(15) -0.0001(15)
C210 0.035(12) 0.035(12) 0.035(12) -0.0001(15) 0.0000(15) 0.0000(15)
C301 0.048(10) 0.048(10) 0.048(10) -0.0001(15) 0.0001(15) 0.0000(15)
Cl1 0.041(9) 0.051(10) 0.048(9) 0.003(8) 0.012(7) 0.010(8)
Cl2 0.073(13) 0.061(11) 0.060(12) -0.029(10) 0.022(10) -0.020(10)
C401 0.080(12) 0.080(12) 0.080(12) 0.0001(15) 0.0000(15) -0.0001(15)
Cl3 0.063(13) 0.077(14) 0.078(14) -0.008(12) -0.014(11) -0.008(11)
Cl4 0.088(16) 0.066(14) 0.116(18) 0.044(14) 0.023(14) -0.023(12)

loop_
_atom_type_symbol
_atom_type_description
_atom_type_scat_dispersion_real
_atom_type_scat_dispersion_imag
_atom_type_scat_source
C C 0.0033 0.0016 'International Tables Vol C Tables 4.2.6.8 and 6.1.1.4'
H H 0.0000 0.0000 'International Tables Vol C Tables 4.2.6.8 and 6.1.1.4'
N N 0.0061 0.0033 'International Tables Vol C Tables 4.2.6.8 and 6.1.1.4'
O O 0.0106 0.0060 'International Tables Vol C Tables 4.2.6.8 and 6.1.1.4'
Co Co 0.3494 0.9721 'International Tables Vol C Tables 4.2.6.8 and 6.1.1.4'
Pd Pd -0.9988 1.0072 'International Tables Vol C Tables 4.2.6.8 and 6.1.1.4'
Cl Cl 0.1484 0.1585 'International Tables Vol C Tables 4.2.6.8 and 6.1.1.4'

loop_
_geom_angle_atom_site_label_1
_geom_angle_atom_site_label_2
_geom_angle_atom_site_label_3
_geom_angle
C40 Pd1 C15 99.6(17)
C40 Pd1 C10 121.9(16)
C15 Pd1 C10 86.5(16)
C40 Pd1 Co4 162.4(12)
C15 Pd1 Co4 78.6(12)
C10 Pd1 Co4 40.9(11)
C40 Pd1 Co3 125.6(12)
C15 Pd1 Co3 43.5(12)
C10 Pd1 Co3 98.0(11)
Co4 Pd1 Co3 64.6(2)
C40 Pd1 Pd2 50.5(11)
C15 Pd1 Pd2 97.0(12)
C10 Pd1 Pd2 172.0(11)
Co4 Pd1 Pd2 146.9(2)
Co3 Pd1 Pd2 89.49(19)
C40 Pd1 Pd3 47.7(12)
C15 Pd1 Pd3 146.9(12)
C10 Pd1 Pd3 113.7(11)
Co4 Pd1 Pd3 134.0(2)
Co3 Pd1 Pd3 145.1(2)
Pd2 Pd1 Pd3 59.88(13)
C40 Pd1 Pd4 120.5(12)
C15 Pd1 Pd4 113.7(12)
C10 Pd1 Pd4 108.6(11)
Co4 Pd1 Pd4 75.41(17)
Co3 Pd1 Pd4 70.27(17)
Pd2 Pd1 Pd4 76.65(14)
Pd3 Pd1 Pd4 85.47(14)
C40 Pd1 Pd9 121.7(12)
C15 Pd1 Pd9 136.8(12)
C10 Pd1 Pd9 62.3(11)
Co4 Pd1 Pd9 58.21(17)
Co3 Pd1 Pd9 108.63(19)
Pd2 Pd1 Pd9 118.08(16)
Pd3 Pd1 Pd9 76.12(14)
Pd4 Pd1 Pd9 57.45(12)
C40 Pd2 C26 115.8(16)
C40 Pd2 Co8 157.4(12)
C26 Pd2 Co8 42.8(11)
C40 Pd2 Pd3 47.9(12)
C26 Pd2 Pd3 158.1(11)
Co8 Pd2 Pd3 148.6(2)
C40 Pd2 Pd1 51.1(12)
C26 Pd2 Pd1 125.1(11)
Co8 Pd2 Pd1 141.3(2)
Pd3 Pd2 Pd1 60.14(13)
C40 Pd2 Co9 114.4(12)
C26 Pd2 Co9 81.0(11)
Co8 Pd2 Co9 61.8(2)
Pd3 Pd2 Co9 92.98(19)
Pd1 Pd2 Co9 152.9(2)
C40 Pd2 Pd5 132.3(12)
C26 Pd2 Pd5 111.9(11)
Co8 Pd2 Pd5 69.37(17)
Pd3 Pd2 Pd5 85.40(14)
Pd1 Pd2 Pd5 101.46(15)
Co9 Pd2 Pd5 70.90(16)
C40 Pd2 Pd7 134.0(12)
C26 Pd2 Pd7 75.4(11)
Co8 Pd2 Pd7 57.24(17)
Pd3 Pd2 Pd7 126.00(17)
Pd1 Pd2 Pd7 85.04(15)
Co9 Pd2 Pd7 111.38(18)
Pd5 Pd2 Pd7 61.01(12)
C40 Pd3 C33 109.2(17)
C40 Pd3 C34 87.8(16)
C33 Pd3 C34 87.7(16)
C40 Pd3 Co13 124.1(12)
C33 Pd3 Co13 91.5(12)
C34 Pd3 Co13 40.4(11)
C40 Pd3 Co14 153.6(13)
C33 Pd3 Co14 44.6(12)
C34 Pd3 Co14 87.6(11)
Co13 Pd3 Co14 63.6(2)
C40 Pd3 Pd2 51.1(12)
C33 Pd3 Pd2 116.7(12)
C34 Pd3 Pd2 136.3(11)
Co13 Pd3 Pd2 151.6(2)
Co14 Pd3 Pd2 135.5(2)
C40 Pd3 Pd1 51.5(12)
C33 Pd3 Pd1 159.2(12)
C34 Pd3 Pd1 84.2(11)
Co13 Pd3 Pd1 94.49(19)
Co14 Pd3 Pd1 153.2(2)
Pd2 Pd3 Pd1 59.98(14)
C40 Pd3 Pd6 136.8(12)
C33 Pd3 Pd6 109.2(12)
C34 Pd3 Pd6 112.7(11)
Co13 Pd3 Pd6 73.54(17)
Co14 Pd3 Pd6 68.26(18)
Pd2 Pd3 Pd6 93.59(15)
Pd1 Pd3 Pd6 91.52(15)
C40 Pd3 Pd8 123.0(12)
C33 Pd3 Pd8 66.1(12)
C34 Pd3 Pd8 144.0(11)
Co13 Pd3 Pd8 112.91(19)
Co14 Pd3 Pd8 56.45(17)
Pd2 Pd3 Pd8 79.24(14)
Pd1 Pd3 Pd8 128.45(17)
Pd6 Pd3 Pd8 59.05(12)
C40 Pd1A Pd9 169(2)
C40 Pd1A C10 114(2)
Pd9 Pd1A C10 71.5(15)
C40 Pd1A C34 79.7(19)
Pd9 Pd1A C34 91.9(16)
C10 Pd1A C34 86.8(18)
C40 Pd1A Pd2A 56.4(17)
Pd9 Pd1A Pd2A 129.1(18)
C10 Pd1A Pd2A 124(2)
C34 Pd1A Pd2A 133(2)
C40 Pd1A Pd3A 57.3(16)
Pd9 Pd1A Pd3A 114.8(16)
C10 Pd1A Pd3A 162(2)
C34 Pd1A Pd3A 76.3(16)
Pd2A Pd1A Pd3A 66.6(15)
C40 Pd1A Co13 108.5(18)
Pd9 Pd1A Co13 61.4(9)
C10 Pd1A Co13 95.8(16)
C34 Pd1A Co13 36.9(11)
Pd2A Pd1A Co13 140.3(17)
Pd3A Pd1A Co13 74.6(12)
C40 Pd1A Co4 130(2)
Pd9 Pd1A Co4 60.2(8)
C10 Pd1A Co4 35.3(11)
C34 Pd1A Co4 119.2(16)
Pd2A Pd1A Co4 102.8(16)
Pd3A Pd1A Co4 162.7(17)
Co13 Pd1A Co4 112.4(12)
C40 Pd2A C26 102(2)
C40 Pd2A Pd7 167(2)
C26 Pd2A Pd7 84.7(16)
C40 Pd2A Pd1A 51.4(15)
C26 Pd2A Pd1A 153(2)
Pd7 Pd2A Pd1A 120.3(18)
C40 Pd2A Co8 130(2)
C26 Pd2A Co8 39.7(12)
Pd7 Pd2A Co8 61.5(8)
Pd1A Pd2A Co8 159.7(18)
C40 Pd2A Co3 106.9(17)
C26 Pd2A Co3 108.3(17)
Pd7 Pd2A Co3 60.5(11)
Pd1A Pd2A Co3 79.3(14)
Co8 Pd2A Co3 114.6(14)
C40 Pd2A Pd3A 52.9(15)
C26 Pd2A Pd3A 112(2)
Pd7 Pd2A Pd3A 134.5(16)
Pd1A Pd2A Pd3A 59.0(13)
Co8 Pd2A Pd3A 104.3(16)
Co3 Pd2A Pd3A 137.8(15)
C33 Pd3A Pd8 95(2)
C33 Pd3A C40 105(2)
Pd8 Pd3A C40 155(2)
C33 Pd3A Co14 48.6(16)
Pd8 Pd3A Co14 70.8(11)
C40 Pd3A Co14 134.0(19)
C33 Pd3A Pd1A 118(2)
Pd8 Pd3A Pd1A 132.9(19)
C40 Pd3A Pd1A 48.5(14)
Co14 Pd3A Pd1A 105.6(15)
C33 Pd3A Co9 111(2)
Pd8 Pd3A Co9 61.4(10)
C40 Pd3A Co9 96.6(15)
Co14 Pd3A Co9 126.1(14)
Pd1A Pd3A Co9 124.5(15)
C33 Pd3A Pd2A 153(2)
Pd8 Pd3A Pd2A 108.4(16)
C40 Pd3A Pd2A 49.2(14)
Co14 Pd3A Pd2A 153.3(17)
Pd1A Pd3A Pd2A 54.3(13)
Co9 Pd3A Pd2A 70.2(11)
C1 Pd4 C41 154.8(17)
C1 Pd4 Co2 48.6(12)
C41 Pd4 Co2 113.2(11)
C1 Pd4 Pd6 144.6(12)
C41 Pd4 Pd6 49.3(11)
Co2 Pd4 Pd6 161.6(2)
C1 Pd4 Co5 46.0(12)
C41 Pd4 Co5 112.6(12)
Co2 Pd4 Co5 61.2(2)
Pd6 Pd4 Co5 116.5(2)
C1 Pd4 Pd5 145.8(12)
C41 Pd4 Pd5 51.2(11)
Co2 Pd4 Pd5 113.73(19)
Pd6 Pd4 Pd5 62.02(12)
Co5 Pd4 Pd5 161.5(2)
C1 Pd4 Pd9 81.2(12)
C41 Pd4 Pd9 102.9(12)
Co2 Pd4 Pd9 123.66(19)
Pd6 Pd4 Pd9 63.87(13)
Co5 Pd4 Pd9 65.60(18)
Pd5 Pd4 Pd9 122.58(16)
C1 Pd4 Pd7 83.0(12)
C41 Pd4 Pd7 103.4(12)
Co2 Pd4 Pd7 60.30(17)
Pd6 Pd4 Pd7 123.94(15)
Co5 Pd4 Pd7 119.4(2)
Pd5 Pd4 Pd7 63.85(12)
Pd9 Pd4 Pd7 147.69(17)
C1 Pd4 Pd1 66.4(12)
C41 Pd4 Pd1 137.8(11)
Co2 Pd4 Pd1 106.8(2)
Pd6 Pd4 Pd1 91.54(14)
Co5 Pd4 Pd1 97.78(18)
Pd5 Pd4 Pd1 100.63(15)
Pd9 Pd4 Pd1 63.06(13)
Pd7 Pd4 Pd1 84.80(14)
C2 Pd5 C41 162.5(16)
C2 Pd5 Pd4 140.7(12)
C41 Pd5 Pd4 52.2(12)
C2 Pd5 Co7 45.4(12)
C41 Pd5 Co7 118.7(12)
Pd4 Pd5 Co7 130.6(2)
C2 Pd5 Pd6 143.5(12)
C41 Pd5 Pd6 47.9(12)
Pd4 Pd5 Pd6 58.63(12)
Co7 Pd5 Pd6 158.9(2)
C2 Pd5 Pd8 83.3(12)
C41 Pd5 Pd8 101.7(12)
Pd4 Pd5 Pd8 114.19(15)
Co7 Pd5 Pd8 115.08(19)
Pd6 Pd5 Pd8 61.50(12)
C2 Pd5 Co10 47.0(12)
C41 Pd5 Co10 121.0(12)
Pd4 Pd5 Co10 171.9(2)
Co7 Pd5 Co10 54.9(2)
Pd6 Pd5 Co10 114.02(18)
Pd8 Pd5 Co10 61.10(17)
C2 Pd5 Pd2 71.2(12)
C41 Pd5 Pd2 126.0(12)
Pd4 Pd5 Pd2 77.38(13)
Co7 Pd5 Pd2 107.92(18)
Pd6 Pd5 Pd2 92.34(14)
Pd8 Pd5 Pd2 80.29(14)
Co10 Pd5 Pd2 107.25(19)
C2 Pd5 Pd7 84.4(12)
C41 Pd5 Pd7 100.8(12)
Pd4 Pd5 Pd7 59.76(12)
Co7 Pd5 Pd7 79.43(17)
Pd6 Pd5 Pd7 116.73(14)
Pd8 Pd5 Pd7 141.75(17)
Co10 Pd5 Pd7 128.16(18)
Pd2 Pd5 Pd7 61.46(13)
C2 Pd5 Co8 32.6(12)
C41 Pd5 Co8 152.4(12)
Pd4 Pd5 Co8 108.45(17)
Co7 Pd5 Co8 55.35(18)
Pd6 Pd5 Co8 144.94(18)
Pd8 Pd5 Co8 104.68(17)
Co10 Pd5 Co8 79.47(19)
Pd2 Pd5 Co8 52.68(14)
Pd7 Pd5 Co8 52.72(14)
C3 Pd6 C41 157.7(17)
C3 Pd6 Co15 45.1(12)
C41 Pd6 Co15 117.6(12)
C3 Pd6 Pd4 136.8(12)
C41 Pd6 Pd4 53.1(12)
Co15 Pd6 Pd4 160.2(2)
C3 Pd6 Pd5 149.1(12)
C41 Pd6 Pd5 50.5(12)
Co15 Pd6 Pd5 131.61(19)
Pd4 Pd6 Pd5 59.35(12)
C3 Pd6 Pd3 73.1(12)
C41 Pd6 Pd3 129.0(12)
Co15 Pd6 Pd3 109.59(19)
Pd4 Pd6 Pd3 86.60(14)
Pd5 Pd6 Pd3 83.94(13)
C3 Pd6 Co12 42.9(12)
C41 Pd6 Co12 118.4(12)
Co15 Pd6 Co12 55.20(19)
Pd4 Pd6 Co12 111.03(18)
Pd5 Pd6 Co12 167.9(2)
Pd3 Pd6 Co12 103.60(18)
C3 Pd6 Pd8 91.2(12)
C41 Pd6 Pd8 102.1(12)
Co15 Pd6 Pd8 85.27(18)
Pd4 Pd6 Pd8 112.97(15)
Pd5 Pd6 Pd8 59.41(12)
Pd3 Pd6 Pd8 62.63(13)
Co12 Pd6 Pd8 132.48(19)
C3 Pd6 Pd9 78.1(12)
C41 Pd6 Pd9 102.5(12)
Co15 Pd6 Pd9 112.12(19)
Pd4 Pd6 Pd9 59.80(12)
Pd5 Pd6 Pd9 116.26(15)
Pd3 Pd6 Pd9 75.38(13)
Co12 Pd6 Pd9 57.97(15)
Pd8 Pd6 Pd9 137.95(17)
C3 Pd6 Co14 38.6(12)
C41 Pd6 Co14 153.4(12)
Co15 Pd6 Co14 57.11(19)
Pd4 Pd6 Co14 139.96(19)
Pd5 Pd6 Co14 110.75(17)
Pd3 Pd6 Co14 53.37(15)
Co12 Pd6 Co14 81.36(19)
Pd8 Pd6 Co14 53.24(15)
Pd9 Pd6 Co14 103.26(17)
C41 Pd4A O41 31(2)
C41 Pd4A C11 109(3)
O41 Pd4A C11 92(2)
C41 Pd4A O11 111(3)
O41 Pd4A O11 84(2)
C11 Pd4A O11 25.2(15)
C41 Pd4A Pd9 130(3)
O41 Pd4A Pd9 156(3)
C11 Pd4A Pd9 81.3(19)
O11 Pd4A Pd9 98.5(19)
C41 Pd4A Co12 146(3)
O41 Pd4A Co12 144(3)
C11 Pd4A Co12 104(2)
O11 Pd4A Co12 98.1(19)
Pd9 Pd4A Co12 59.2(11)
C41 Pd4A Pd6A 46(2)
O41 Pd4A Pd6A 56.9(18)
C11 Pd4A Pd6A 149(3)
O11 Pd4A Pd6A 134(2)
Pd9 Pd4A Pd6A 127(2)
Co12 Pd4A Pd6A 101(2)
C41 Pd4A Pd5A 14(2)
O41 Pd4A Pd5A 36.2(16)
C11 Pd4A Pd5A 98(2)
O11 Pd4A Pd5A 105(2)
Pd9 Pd4A Pd5A 122(2)
Co12 Pd4A Pd5A 157(2)
Pd6A Pd4A Pd5A 59.2(18)
C41 Pd5A O41 39(2)
C41 Pd5A C22 158(4)
O41 Pd5A C22 124(3)
C41 Pd5A O22 142(4)
O41 Pd5A O22 103(3)
C22 Pd5A O22 32.1(18)
C41 Pd5A Pd6A 46(3)
O41 Pd5A Pd6A 59(2)
C22 Pd5A Pd6A 116(3)
O22 Pd5A Pd6A 130(3)
C41 Pd5A Pd4A 14(2)
O41 Pd5A Pd4A 44.8(19)
C22 Pd5A Pd4A 169(3)
O22 Pd5A Pd4A 141(3)
Pd6A Pd5A Pd4A 60.0(19)
C41 Pd5A Co7 138(3)
O41 Pd5A Co7 136(3)
C22 Pd5A Co7 35.4(15)
O22 Pd5A Co7 67.5(16)
Pd6A Pd5A Co7 93.5(19)
Pd4A Pd5A Co7 149(2)
C41 Pd5A Pd7 119(3)
O41 Pd5A Pd7 149(3)
C22 Pd5A Pd7 82(2)
O22 Pd5A Pd7 92(2)
Pd6A Pd5A Pd7 128(2)
Pd4A Pd5A Pd7 108.6(19)
Co7 Pd5A Pd7 74.4(13)
C37 Pd6A O37 34(2)
C37 Pd6A C41 114(3)
O37 Pd6A C41 115(3)
C37 Pd6A O41 103(3)
O37 Pd6A O41 92(2)
C41 Pd6A O41 26.6(15)
C37 Pd6A Pd8 110(3)
O37 Pd6A Pd8 131(3)
C41 Pd6A Pd8 110(2)
O41 Pd6A Pd8 136(2)
C37 Pd6A Pd5A 140(3)
O37 Pd6A Pd5A 125(3)
C41 Pd6A Pd5A 30.2(17)
O41 Pd6A Pd5A 37.2(15)
Pd8 Pd6A Pd5A 104(2)
C37 Pd6A Pd4A 88(3)
O37 Pd6A Pd4A 103(3)
C41 Pd6A Pd4A 30.8(17)
O41 Pd6A Pd4A 44.8(16)
Pd8 Pd6A Pd4A 107(2)
Pd5A Pd6A Pd4A 60.8(18)
C37 Pd6A Co15 35.4(18)
O37 Pd6A Co15 69.0(19)
C41 Pd6A Co15 103(2)
O41 Pd6A Co15 108(2)
Pd8 Pd6A Co15 84.0(15)
Pd5A Pd6A Co15 132(2)
Pd4A Pd6A Co15 71.9(16)
C37 Pd6A Co10 138(3)
O37 Pd6A Co10 120(2)
C41 Pd6A Co10 108(2)
O41 Pd6A Co10 112(2)
Pd8 Pd6A Co10 58.6(11)
Pd5A Pd6A Co10 79.5(17)
Pd4A Pd6A Co10 134(2)
Co15 Pd6A Co10 137.8(19)
C13 Pd7 C21 96.9(17)
C13 Pd7 Pd2A 156.9(16)
C21 Pd7 Pd2A 104.6(15)
C13 Pd7 C14 92.0(16)
C21 Pd7 C14 90.5(16)
Pd2A Pd7 C14 79.8(14)
C13 Pd7 Co8 135.4(12)
C21 Pd7 Co8 41.5(11)
Pd2A Pd7 Co8 67.7(10)
C14 Pd7 Co8 101.6(11)
C13 Pd7 Co3 88.8(12)
C21 Pd7 Co3 131.4(12)
Pd2A Pd7 Co3 70.8(11)
C14 Pd7 Co3 40.9(11)
Co8 Pd7 Co3 128.4(2)
C13 Pd7 Co2 42.6(12)
C21 Pd7 Co2 139.4(11)
Pd2A Pd7 Co2 115.0(10)
C14 Pd7 Co2 88.5(11)
Co8 Pd7 Co2 169.9(2)
Co3 Pd7 Co2 60.2(2)
C13 Pd7 Pd4 95.0(12)
C21 Pd7 Pd4 155.8(12)
C14 Pd7 Pd4 110.1(11)
Co8 Pd7 Pd4 118.73(19)
Co3 Pd7 Pd4 69.79(16)
Co2 Pd7 Pd4 56.77(16)
C13 Pd7 Pd5 119.9(12)
C21 Pd7 Pd5 99.4(12)
C14 Pd7 Pd5 144.7(11)
Co8 Pd7 Pd5 67.28(17)
Co3 Pd7 Pd5 119.17(19)
Co2 Pd7 Pd5 104.55(19)
Pd4 Pd7 Pd5 56.39(11)
C13 Pd7 Pd2 168.2(12)
C21 Pd7 Pd2 94.9(11)
C14 Pd7 Pd2 88.0(11)
Co8 Pd7 Pd2 55.93(16)
Co3 Pd7 Pd2 83.53(18)
Co2 Pd7 Pd2 125.59(19)
Pd4 Pd7 Pd2 73.94(12)
Pd5 Pd7 Pd2 57.53(12)
C13 Pd7 Pd5A 85.4(17)
C21 Pd7 Pd5A 108.8(15)
Pd2A Pd7 Pd5A 95.2(14)
C14 Pd7 Pd5A 160.6(14)
Co8 Pd7 Pd5A 93.6(10)
Co3 Pd7 Pd5A 119.8(10)
Co2 Pd7 Pd5A 76.6(10)
Pd3A Pd8 C25 95.1(16)
Pd3A Pd8 C39 103.9(16)
C25 Pd8 C39 101.0(17)
Pd3A Pd8 Pd6A 118.4(16)
C25 Pd8 Pd6A 139.9(17)
C39 Pd8 Pd6A 92.1(17)
Pd3A Pd8 Co14 62.8(10)
C25 Pd8 Co14 115.4(12)
C39 Pd8 Co14 43.1(12)
Pd6A Pd8 Co14 100.1(12)
Pd3A Pd8 Co9 77.1(10)
C25 Pd8 Co9 42.0(12)
C39 Pd8 Co9 142.0(12)
Pd6A Pd8 Co9 121.4(12)
Co14 Pd8 Co9 132.7(2)
C25 Pd8 Pd5 110.8(12)
C39 Pd8 Pd5 146.3(12)
Co14 Pd8 Pd5 124.5(2)
Co9 Pd8 Pd5 71.56(17)
Pd3A Pd8 Co10 129.9(10)
C25 Pd8 Co10 70.0(12)
C39 Pd8 Co10 125.6(12)
Pd6A Pd8 Co10 71.6(12)
Co14 Pd8 Co10 166.9(2)
Co9 Pd8 Co10 59.62(19)
Pd5 Pd8 Co10 59.78(16)
C25 Pd8 Pd6 162.6(12)
C39 Pd8 Pd6 92.4(12)
Co14 Pd8 Pd6 67.90(17)
Co9 Pd8 Pd6 122.37(19)
Pd5 Pd8 Pd6 59.09(12)
Co10 Pd8 Pd6 110.85(19)
C25 Pd8 Pd3 108.1(12)
C39 Pd8 Pd3 99.3(12)
Co14 Pd8 Pd3 56.37(17)
Co9 Pd8 Pd3 88.30(18)
Pd5 Pd8 Pd3 81.55(13)
Co10 Pd8 Pd3 134.98(19)
Pd6 Pd8 Pd3 58.32(12)
C35 Pd9 Pd1A 97.3(15)
C35 Pd9 C9 100.4(16)
Pd1A Pd9 C9 117.5(15)
C35 Pd9 Co13 43.7(12)
Pd1A Pd9 Co13 70.1(10)
C9 Pd9 Co13 143.3(11)
C35 Pd9 Co4 110.9(12)
Pd1A Pd9 Co4 72.5(10)
C9 Pd9 Co4 45.2(11)
Co13 Pd9 Co4 128.9(2)
C35 Pd9 Pd4A 131.4(17)
Pd1A Pd9 Pd4A 100.7(15)
C9 Pd9 Pd4A 110.1(16)
Co13 Pd9 Pd4A 102.7(12)
Co4 Pd9 Pd4A 117.5(12)
C35 Pd9 Co12 69.0(12)
Pd1A Pd9 Co12 120.1(10)
C9 Pd9 Co12 122.2(11)
Co13 Pd9 Co12 60.25(19)
Co4 Pd9 Co12 167.4(2)
Pd4A Pd9 Co12 62.9(11)
C35 Pd9 Pd4 161.2(12)
C9 Pd9 Pd4 95.9(11)
Co13 Pd9 Pd4 118.5(2)
Co4 Pd9 Pd4 74.67(17)
Co12 Pd9 Pd4 109.65(19)
C35 Pd9 Pd6 111.5(12)
C9 Pd9 Pd6 144.3(11)
Co13 Pd9 Pd6 71.59(17)
Co4 Pd9 Pd6 128.6(2)
Co12 Pd9 Pd6 59.88(16)
Pd4 Pd9 Pd6 56.32(12)
C35 Pd9 Pd1 108.2(12)
C9 Pd9 Pd1 99.6(11)
Co13 Pd9 Pd1 88.27(17)
Co4 Pd9 Pd1 54.41(16)
Co12 Pd9 Pd1 138.11(19)
Pd4 Pd9 Pd1 59.50(12)
Pd6 Pd9 Pd1 85.49(14)
C35 Pd9 Co5 142.4(12)
Pd1A Pd9 Co5 107.2(10)
C9 Pd9 Co5 42.9(11)
Co13 Pd9 Co5 173.8(2)
Co4 Pd9 Co5 53.54(19)
Pd4A Pd9 Co5 72.0(11)
Co12 Pd9 Co5 118.4(2)
Pd4 Pd9 Co5 55.64(15)
Pd6 Pd9 Co5 102.38(17)
Pd1 Pd9 Co5 89.78(17)
C4 Co1 C6 95(2)
C4 Co1 C5 90(2)
C6 Co1 C5 94(2)
C4 Co1 C1 162(2)
C6 Co1 C1 98(2)
C5 Co1 C1 101.2(19)
C4 Co1 Co2 137.8(16)
C6 Co1 Co2 102.0(15)
C5 Co1 Co2 50.4(15)
C1 Co1 Co2 50.9(13)
C4 Co1 Co3 145.1(16)
C6 Co1 Co3 50.8(15)
C5 Co1 Co3 96.1(15)
C1 Co1 Co3 47.6(13)
Co2 Co1 Co3 65.8(2)
C4 Co1 Co4 120.1(16)
C6 Co1 Co4 94.9(15)
C5 Co1 Co4 147.5(15)
C1 Co1 Co4 46.5(13)
Co2 Co1 Co4 97.1(3)
Co3 Co1 Co4 66.3(3)
C4 Co1 Co5 119.3(16)
C6 Co1 Co5 143.6(15)
C5 Co1 Co5 98.5(15)
C1 Co1 Co5 46.0(13)
Co2 Co1 Co5 62.5(2)
Co3 Co1 Co5 93.7(3)
Co4 Co1 Co5 58.0(2)
C13 Co2 C12 96(2)
C13 Co2 C5 96(2)
C12 Co2 C5 102(2)
C13 Co2 C1 133.7(19)
C12 Co2 C1 122(2)
C5 Co2 C1 99.6(19)
C13 Co2 Co1 130.2(15)
C12 Co2 Co1 121.8(15)
C5 Co2 Co1 48.9(14)
C1 Co2 Co1 50.8(13)
C13 Co2 Pd4 108.0(14)
C12 Co2 Pd4 93.2(15)
C5 Co2 Pd4 149.5(14)
C1 Co2 Pd4 50.2(13)
Co1 Co2 Pd4 100.7(3)
C13 Co2 Co5 166.6(14)
C12 Co2 Co5 78.4(15)
C5 Co2 Co5 96.7(14)
C1 Co2 Co5 45.7(13)
Co1 Co2 Co5 61.8(2)
Pd4 Co2 Co5 60.4(2)
C13 Co2 Pd7 50.7(14)
C12 Co2 Pd7 119.7(15)
C5 Co2 Pd7 127.1(14)
C1 Co2 Pd7 85.7(13)
Co1 Co2 Pd7 116.9(3)
Pd4 Co2 Pd7 62.93(17)
Co5 Co2 Pd7 121.1(3)
C13 Co2 Co3 94.2(14)
C12 Co2 Co3 164.1(15)
C5 Co2 Co3 88.5(14)
C1 Co2 Co3 43.6(13)
Co1 Co2 Co3 57.1(2)
Pd4 Co2 Co3 72.2(2)
Co5 Co2 Co3 88.5(3)
Pd7 Co2 Co3 59.9(2)
C15 Co3 C14 89(2)
C15 Co3 C1 117(2)
C14 Co3 C1 149(2)
C15 Co3 C6 98(2)
C14 Co3 C6 95(2)
C1 Co3 C6 97.3(19)
C15 Co3 Co1 121.3(14)
C14 Co3 Co1 129.9(15)
C1 Co3 Co1 51.4(13)
C6 Co3 Co1 46.3(14)
C15 Co3 Pd1 54.3(14)
C14 Co3 Pd1 116.4(15)
C1 Co3 Pd1 72.8(13)
C6 Co3 Pd1 135.0(14)
Co1 Co3 Pd1 113.7(3)
C15 Co3 Pd7 120.0(14)
C14 Co3 Pd7 63.7(15)
C1 Co3 Pd7 87.8(13)
C6 Co3 Pd7 134.2(14)
Co1 Co3 Pd7 116.8(3)
Pd1 Co3 Pd7 90.0(2)
C15 Co3 Co2 162.8(14)
C14 Co3 Co2 104.7(15)
C1 Co3 Co2 46.8(13)
C6 Co3 Co2 91.4(14)
Co1 Co3 Co2 57.0(2)
Pd1 Co3 Co2 109.3(3)
Pd7 Co3 Co2 59.89(19)
C15 Co3 Co4 78.6(14)
C14 Co3 Co4 167.6(15)
C1 Co3 Co4 42.4(13)
C6 Co3 Co4 86.0(14)
Co1 Co3 Co4 58.1(2)
Pd1 Co3 Co4 56.72(19)
Pd7 Co3 Co4 123.7(3)
Co2 Co3 Co4 87.6(3)
C15 Co3 Pd2A 74.8(16)
C14 Co3 Pd2A 77.6(16)
C1 Co3 Pd2A 93.0(15)
C6 Co3 Pd2A 169.4(16)
Co1 Co3 Pd2A 144.2(7)
Pd7 Co3 Pd2A 48.7(7)
Co2 Co3 Pd2A 97.7(7)
Co4 Co3 Pd2A 99.9(7)
C10 Co4 C8 96(2)
C10 Co4 C1 133(2)
C8 Co4 C1 122.0(19)
C10 Co4 C9 103.0(19)
C8 Co4 C9 96.0(19)
C1 Co4 C9 99.1(19)
C10 Co4 Co5 141.0(15)
C8 Co4 Co5 113.2(14)
C1 Co4 Co5 48.8(13)
C9 Co4 Co5 51.0(13)
C10 Co4 Pd1 59.3(15)
C8 Co4 Pd1 135.1(14)
C1 Co4 Pd1 74.1(13)
C9 Co4 Pd1 124.4(13)
Co5 Co4 Pd1 107.8(3)
C10 Co4 Co1 155.1(15)
C8 Co4 Co1 72.5(14)
C1 Co4 Co1 49.8(13)
C9 Co4 Co1 100.3(13)
Co5 Co4 Co1 62.8(3)
Pd1 Co4 Co1 113.1(3)
C10 Co4 Pd9 73.0(15)
C8 Co4 Pd9 145.7(14)
C1 Co4 Pd9 85.8(13)
C9 Co4 Pd9 57.0(13)
Co5 Co4 Pd9 68.3(2)
Pd1 Co4 Pd9 67.38(18)
Co1 Co4 Pd9 128.4(3)
C10 Co4 Co3 108.1(15)
C8 Co4 Co3 103.2(14)
C1 Co4 Co3 42.2(13)
C9 Co4 Co3 141.1(13)
Co5 Co4 Co3 90.2(3)
Pd1 Co4 Co3 58.7(2)
Co1 Co4 Co3 55.6(2)
Pd9 Co4 Co3 111.1(3)
C10 Co4 Pd1A 54.1(16)
C8 Co4 Pd1A 146.9(16)
C1 Co4 Pd1A 80.7(15)
C9 Co4 Pd1A 104.2(15)
Co5 Co4 Pd1A 99.9(8)
Co1 Co4 Pd1A 127.5(8)
Pd9 Co4 Pd1A 47.3(7)
Co3 Co4 Pd1A 77.0(8)
C7 Co5 C11 100(2)
C7 Co5 C1 125(2)
C11 Co5 C1 129.2(19)
C7 Co5 C9 89.0(19)
C11 Co5 C9 109.6(19)
C1 Co5 C9 95.7(18)
C7 Co5 Co4 108.8(15)
C11 Co5 Co4 142.5(15)
C1 Co5 Co4 47.3(13)
C9 Co5 Co4 49.1(13)
C7 Co5 Pd4 163.0(15)
C11 Co5 Pd4 80.8(14)
C1 Co5 Pd4 49.3(13)
C9 Co5 Pd4 106.9(13)
Co4 Co5 Pd4 78.7(2)
C7 Co5 Co1 76.9(15)
C11 Co5 Co1 154.3(15)
C1 Co5 Co1 47.8(13)
C9 Co5 Co1 95.9(13)
Co4 Co5 Co1 59.2(2)
Pd4 Co5 Co1 95.1(2)
C7 Co5 Co2 105.3(15)
C11 Co5 Co2 102.1(15)
C1 Co5 Co2 47.5(13)
C9 Co5 Co2 142.4(13)
Co4 Co5 Co2 93.3(3)
Pd4 Co5 Co2 58.36(19)
Co1 Co5 Co2 55.7(2)
C7 Co5 Pd9 138.2(15)
C11 Co5 Pd9 84.4(15)
C1 Co5 Pd9 78.1(13)
C9 Co5 Pd9 51.5(12)
Co4 Co5 Pd9 58.2(2)
Pd4 Co5 Pd9 58.76(16)
Co1 Co5 Pd9 115.4(3)
Co2 Co5 Pd9 114.5(2)
C16 Co6 C2 165(2)
C16 Co6 C18 93(2)
C2 Co6 C18 101.0(18)
C16 Co6 C20 89(2)
C2 Co6 C20 92.7(18)
C18 Co6 C20 99.1(18)
C16 Co6 C17 83.7(19)
C2 Co6 C17 93.3(17)
C18 Co6 C17 83.8(17)
C20 Co6 C17 172.7(17)
C16 Co6 Co9 144.1(16)
C2 Co6 Co9 49.6(13)
C18 Co6 Co9 51.4(13)
C20 Co6 Co9 100.7(12)
C17 Co6 Co9 86.4(11)
C16 Co6 Co8 137.8(16)
C2 Co6 Co8 43.5(13)
C18 Co6 Co8 101.2(14)
C20 Co6 Co8 49.4(12)
C17 Co6 Co8 136.8(11)
Co9 Co6 Co8 65.9(2)
C16 Co6 Co10 122.3(16)
C2 Co6 Co10 51.8(13)
C18 Co6 Co10 97.1(14)
C20 Co6 Co10 143.3(13)
C17 Co6 Co10 41.8(11)
Co9 Co6 Co10 65.5(2)
Co8 Co6 Co10 95.2(3)
C16 Co6 Co7 118.5(16)
C2 Co6 Co7 46.8(13)
C18 Co6 Co7 146.6(14)
C20 Co6 Co7 91.9(12)
C17 Co6 Co7 89.1(11)
Co9 Co6 Co7 95.7(3)
Co8 Co6 Co7 63.2(2)
Co10 Co6 Co7 58.2(2)
C22 Co7 C19 103(2)
C22 Co7 C23 94(2)
C19 Co7 C23 103(2)
C22 Co7 C2 127(2)
C19 Co7 C2 123(2)
C23 Co7 C2 99.2(19)
C22 Co7 Co10 122.5(16)
C19 Co7 Co10 123.0(15)
C23 Co7 Co10 46.7(14)
C2 Co7 Co10 52.6(13)
C22 Co7 Co6 172.9(16)
C19 Co7 Co6 80.2(15)
C23 Co7 Co6 92.0(14)
C2 Co7 Co6 47.3(13)
Co10 Co7 Co6 59.5(2)
C22 Co7 Pd5 79.3(15)
C19 Co7 Pd5 166.5(15)
C23 Co7 Pd5 90.2(14)
C2 Co7 Pd5 50.0(13)
Co10 Co7 Pd5 64.4(2)
Co6 Co7 Pd5 96.4(2)
C22 Co7 Co8 116.4(16)
C19 Co7 Co8 97.8(15)
C23 Co7 Co8 138.4(14)
C2 Co7 Co8 40.0(13)
Co10 Co7 Co8 91.8(3)
Co6 Co7 Co8 56.5(2)
Pd5 Co7 Co8 69.7(2)
C22 Co7 Pd5A 43.6(19)
C19 Co7 Pd5A 145.2(18)
C23 Co7 Pd5A 89.7(17)
C2 Co7 Pd5A 85.4(17)
Co10 Co7 Pd5A 89.2(11)
Co6 Co7 Pd5A 132.3(11)
Co8 Co7 Pd5A 93.4(11)
C2 Co8 C21 125(2)
C2 Co8 C26 127.6(19)
C21 Co8 C26 101(2)
C2 Co8 C20 101.4(19)
C21 Co8 C20 90.5(19)
C26 Co8 C20 101.1(19)
C2 Co8 Co6 50.1(14)
C21 Co8 Co6 121.8(15)
C26 Co8 Co6 125.8(14)
C20 Co8 Co6 51.6(13)
C2 Co8 Pd2 80.2(14)
C21 Co8 Pd2 118.2(14)
C26 Co8 Pd2 54.8(13)
C20 Co8 Pd2 143.9(13)
Co6 Co8 Pd2 116.9(3)
C2 Co8 Pd7 98.5(14)
C21 Co8 Pd7 55.4(14)
C26 Co8 Pd7 87.9(14)
C20 Co8 Pd7 145.9(13)
Co6 Co8 Pd7 142.7(3)
Pd2 Co8 Pd7 66.82(18)
C2 Co8 Co7 45.2(14)
C21 Co8 Co7 82.1(14)
C26 Co8 Co7 167.2(14)
C20 Co8 Co7 91.3(13)
Co6 Co8 Co7 60.3(2)
Pd2 Co8 Co7 112.8(3)
Pd7 Co8 Co7 83.5(2)
C2 Co8 Co9 44.7(14)
C21 Co8 Co9 169.6(15)
C26 Co8 Co9 86.7(14)
C20 Co8 Co9 95.0(13)
Co6 Co8 Co9 56.7(2)
Pd2 Co8 Co9 60.7(2)
Pd7 Co8 Co9 118.5(3)
Co7 Co8 Co9 89.0(3)
C2 Co8 Pd2A 88.7(16)
C21 Co8 Pd2A 101.5(17)
C26 Co8 Pd2A 56.2(15)
C20 Co8 Pd2A 155.8(15)
Co6 Co8 Pd2A 131.7(9)
Pd7 Co8 Pd2A 50.8(9)
Co7 Co8 Pd2A 111.1(8)
Co9 Co8 Pd2A 76.8(9)
C2 Co8 Pd5 39.8(14)
C21 Co8 Pd5 104.1(14)
C26 Co8 Pd5 112.4(13)
C20 Co8 Pd5 139.6(13)
Co6 Co8 Pd5 89.5(2)
Pd2 Co8 Pd5 57.95(15)
Pd7 Co8 Pd5 60.00(16)
Co7 Co8 Pd5 54.95(18)
Co9 Co8 Pd5 66.17(19)
C25 Co9 C27 95(2)
C25 Co9 C2 121.9(19)
C27 Co9 C2 141(2)
C25 Co9 C18 90.7(19)
C27 Co9 C18 91(2)
C2 Co9 C18 100.7(18)
C25 Co9 Co6 114.0(14)
C27 Co9 Co6 129.2(15)
C2 Co9 Co6 49.8(13)
C18 Co9 Co6 50.9(13)
C25 Co9 Pd8 50.0(14)
C27 Co9 Pd8 110.0(15)
C2 Co9 Pd8 87.9(13)
C18 Co9 Pd8 135.7(14)
Co6 Co9 Pd8 120.7(3)
C25 Co9 Pd2 125.0(14)
C27 Co9 Pd2 72.9(15)
C2 Co9 Pd2 74.9(13)
C18 Co9 Pd2 141.0(14)
Co6 Co9 Pd2 114.5(3)
Pd8 Co9 Pd2 83.21(19)
C25 Co9 Co8 161.2(14)
C27 Co9 Co8 102.8(15)
C2 Co9 Co8 39.3(13)
C18 Co9 Co8 94.2(13)
Co6 Co9 Co8 57.4(2)
Pd8 Co9 Co8 117.3(3)
Pd2 Co9 Co8 57.53(19)
C25 Co9 Co10 75.1(14)
C27 Co9 Co10 170.2(15)
C2 Co9 Co10 48.1(13)
C18 Co9 Co10 91.4(13)
Co6 Co9 Co10 58.2(2)
Pd8 Co9 Co10 62.6(2)
Pd2 Co9 Co10 111.0(2)
Co8 Co9 Co10 86.6(2)
C25 Co9 Pd3A 73.5(15)
C27 Co9 Pd3A 74.7(17)
C2 Co9 Pd3A 102.0(15)
C18 Co9 Pd3A 156.8(15)
Co6 Co9 Pd3A 151.3(8)
Pd8 Co9 Pd3A 41.4(7)
Co8 Co9 Pd3A 106.2(7)
Co10 Co9 Pd3A 100.4(7)
C17 Co10 C23 98(2)
C17 Co10 C24 91.5(19)
C23 Co10 C24 96.7(18)
C17 Co10 C2 111.9(19)
C23 Co10 C2 94.1(18)
C24 Co10 C2 152.6(17)
C17 Co10 Co7 109.2(15)
C23 Co10 Co7 45.8(14)
C24 Co10 Co7 138.0(13)
C2 Co10 Co7 48.4(12)
C17 Co10 Co6 64.2(15)
C23 Co10 Co6 93.7(14)
C24 Co10 Co6 154.7(12)
C2 Co10 Co6 48.3(12)
Co7 Co10 Co6 62.3(2)
C17 Co10 Co9 93.6(15)
C23 Co10 Co9 138.4(14)
C24 Co10 Co9 123.0(12)
C2 Co10 Co9 44.8(12)
Co7 Co10 Co9 92.6(3)
Co6 Co10 Co9 56.3(2)
C17 Co10 Pd5 159.6(15)
C23 Co10 Pd5 86.8(14)
C24 Co10 Pd5 107.7(12)
C2 Co10 Pd5 47.8(12)
Co7 Co10 Pd5 60.6(2)
Co6 Co10 Pd5 95.8(2)
Co9 Co10 Pd5 70.5(2)
C17 Co10 Pd8 123.5(15)
C23 Co10 Pd8 136.8(14)
C24 Co10 Pd8 72.5(12)
C2 Co10 Pd8 82.4(12)
Co7 Co10 Pd8 118.7(3)
Co6 Co10 Pd8 114.0(3)
Co9 Co10 Pd8 57.80(19)
Pd5 Co10 Pd8 59.13(16)
C17 Co10 Pd6A 149.8(18)
C23 Co10 Pd6A 88.4(17)
C24 Co10 Pd6A 58.3(15)
C2 Co10 Pd6A 96.9(15)
Co7 Co10 Pd6A 96.4(10)
Co6 Co10 Pd6A 145.2(10)
Co9 Co10 Pd6A 101.2(10)
Pd8 Co10 Pd6A 49.8(10)
C28 Co11 C29 100(2)
C28 Co11 C3 158(2)
C29 Co11 C3 100.5(19)
C28 Co11 C30 91(2)
C29 Co11 C30 92.8(19)
C3 Co11 C30 95.8(18)
C28 Co11 Co13 150.2(16)
C29 Co11 Co13 50.5(14)
C3 Co11 Co13 50.6(13)
C30 Co11 Co13 90.4(13)
C28 Co11 C31 85.9(19)
C29 Co11 C31 83.3(17)
C3 Co11 C31 89.1(16)
C30 Co11 C31 174.2(16)
Co13 Co11 C31 90.4(11)
C28 Co11 Co12 132.0(16)
C29 Co11 Co12 104.1(14)
C3 Co11 Co12 48.5(13)
C30 Co11 Co12 47.6(12)
Co13 Co11 Co12 66.0(2)
C31 Co11 Co12 137.5(11)
C28 Co11 Co15 113.1(16)
C29 Co11 Co15 146.4(14)
C3 Co11 Co15 46.1(13)
C30 Co11 Co15 93.7(13)
Co13 Co11 Co15 96.6(3)
C31 Co11 Co15 91.8(11)
Co12 Co11 Co15 59.0(2)
C28 Co11 Co14 124.3(16)
C29 Co11 Co14 92.7(14)
C3 Co11 Co14 47.2(13)
C30 Co11 Co14 143.0(13)
Co13 Co11 Co14 65.9(2)
C31 Co11 Co14 41.9(10)
Co12 Co11 Co14 95.7(3)
Co15 Co11 Co14 63.4(2)
C36 Co12 C30 95.1(19)
C36 Co12 C3 161(2)
C30 Co12 C3 99.9(19)
C36 Co12 C38 93(2)
C30 Co12 C38 99.6(19)
C3 Co12 C38 96.5(19)
C36 Co12 Co15 141.6(15)
C30 Co12 Co15 99.1(13)
C3 Co12 Co15 47.5(13)
C38 Co12 Co15 49.5(13)
C36 Co12 Co11 146.2(15)
C30 Co12 Co11 51.7(13)
C3 Co12 Co11 48.5(13)
C38 Co12 Co11 98.0(13)
Co15 Co12 Co11 61.8(2)
C36 Co12 Co13 124.5(15)
C30 Co12 Co13 85.6(13)
C3 Co12 Co13 45.4(13)
C38 Co12 Co13 141.6(13)
Co15 Co12 Co13 92.1(3)
Co11 Co12 Co13 55.9(2)
C36 Co12 Pd9 77.9(15)
C30 Co12 Pd9 125.4(13)
C3 Co12 Pd9 83.4(13)
C38 Co12 Pd9 134.4(13)
Co15 Co12 Pd9 119.8(3)
Co11 Co12 Pd9 114.2(3)
Co13 Co12 Pd9 58.41(19)
C36 Co12 Pd6 117.7(15)
C30 Co12 Pd6 146.7(13)
C3 Co12 Pd6 46.9(13)
C38 Co12 Pd6 84.7(13)
Co15 Co12 Pd6 58.88(19)
Co11 Co12 Pd6 95.1(2)
Co13 Co12 Pd6 71.8(2)
Pd9 Co12 Pd6 62.15(15)
C36 Co12 Pd4A 83.8(18)
C30 Co12 Pd4A 176.3(17)
C3 Co12 Pd4A 81.9(17)
C38 Co12 Pd4A 76.9(17)
Co15 Co12 Pd4A 79.7(11)
Co11 Co12 Pd4A 129.7(11)
Co13 Co12 Pd4A 97.9(11)
Pd9 Co12 Pd4A 57.9(11)
C34 Co13 C35 99(2)
C34 Co13 C29 96(2)
C35 Co13 C29 97.8(19)
C34 Co13 C3 140(2)
C35 Co13 C3 115.9(19)
C29 Co13 C3 98.5(19)
C34 Co13 Co11 136.2(15)
C35 Co13 Co11 110.0(14)
C29 Co13 Co11 49.4(14)
C3 Co13 Co11 49.6(13)
C34 Co13 Pd3 64.0(15)
C35 Co13 Pd3 125.0(14)
C29 Co13 Pd3 133.9(14)
C3 Co13 Pd3 79.1(13)
Co11 Co13 Pd3 117.5(3)
C34 Co13 Pd9 104.3(15)
C35 Co13 Pd9 50.4(13)
C29 Co13 Pd9 144.2(14)
C3 Co13 Pd9 85.1(13)
Co11 Co13 Pd9 119.4(3)
Pd3 Co13 Pd9 81.8(2)
C34 Co13 Co12 165.6(15)
C35 Co13 Co12 72.2(14)
C29 Co13 Co12 96.7(14)
C3 Co13 Co12 44.6(13)
Co11 Co13 Co12 58.1(2)
Pd3 Co13 Co12 111.0(3)
Pd9 Co13 Co12 61.3(2)
C34 Co13 Co14 99.4(15)
C35 Co13 Co14 160.1(14)
C29 Co13 Co14 87.7(14)
C3 Co13 Co14 44.2(13)
Co11 Co13 Co14 59.8(2)
Pd3 Co13 Co14 58.5(2)
Pd9 Co13 Co14 117.1(3)
Co12 Co13 Co14 88.2(3)
C34 Co13 Pd1A 64.4(17)
C35 Co13 Pd1A 84.7(15)
C29 Co13 Pd1A 160.2(16)
C3 Co13 Pd1A 98.1(15)
Co11 Co13 Pd1A 147.6(8)
Pd9 Co13 Pd1A 48.5(7)
Co12 Co13 Pd1A 102.8(8)
Co14 Co13 Pd1A 96.6(8)
C39 Co14 C31 94(2)
C39 Co14 C33 104(2)
C31 Co14 C33 95(2)
C39 Co14 C3 113.9(19)
C31 Co14 C3 111.7(19)
C33 Co14 C3 130.8(19)
C39 Co14 Pd3A 100.7(17)
C31 Co14 Pd3A 141.6(17)
C33 Co14 Pd3A 47.2(16)
C3 Co14 Pd3A 94.2(16)
C39 Co14 Co11 115.9(15)
C31 Co14 Co11 65.1(14)
C33 Co14 Co11 135.9(14)
C3 Co14 Co11 46.6(13)
Pd3A Co14 Co11 133.9(9)
C39 Co14 Pd3 123.2(15)
C31 Co14 Pd3 134.2(14)
C33 Co14 Pd3 53.9(13)
C3 Co14 Pd3 78.8(13)
Co11 Co14 Pd3 111.6(3)
C39 Co14 Pd8 56.2(14)
C31 Co14 Pd8 144.3(14)
C33 Co14 Pd8 75.9(14)
C3 Co14 Pd8 99.6(13)
Pd3A Co14 Pd8 46.4(9)
Co11 Co14 Pd8 142.4(3)
Pd3 Co14 Pd8 67.19(19)
C39 Co14 Co15 72.5(14)
C31 Co14 Co15 104.3(15)
C33 Co14 Co15 160.5(14)
C3 Co14 Co15 43.1(13)
Pd3A Co14 Co15 113.9(9)
Co11 Co14 Co15 57.8(2)
Pd3 Co14 Co15 111.2(3)
Pd8 Co14 Co15 86.7(2)
C39 Co14 Co13 158.1(15)
C31 Co14 Co13 97.5(14)
C33 Co14 Co13 93.4(14)
C3 Co14 Co13 44.4(13)
Pd3A Co14 Co13 81.2(9)
Co11 Co14 Co13 54.4(2)
Pd3 Co14 Co13 57.90(19)
Pd8 Co14 Co13 117.2(3)
Co15 Co14 Co13 86.6(2)
C39 Co14 Pd6 93.9(14)
C31 Co14 Pd6 152.4(14)
C33 Co14 Pd6 108.4(14)
C3 Co14 Pd6 41.4(13)
Co11 Co14 Pd6 87.7(2)
Pd3 Co14 Pd6 58.37(16)
Pd8 Co14 Pd6 58.85(16)
Co15 Co14 Pd6 53.74(18)
Co13 Co14 Pd6 67.6(2)
C32 Co15 C37 104.6(19)
C32 Co15 C3 124.8(19)
C37 Co15 C3 127.6(19)
C32 Co15 C38 101.2(19)
C37 Co15 C38 87.9(19)
C3 Co15 C38 97.6(19)
C32 Co15 Co12 120.1(14)
C37 Co15 Co12 121.0(14)
C3 Co15 Co12 48.8(13)
C38 Co15 Co12 49.3(13)
C32 Co15 Co11 79.3(14)
C37 Co15 Co11 174.0(14)
C3 Co15 Co11 47.3(13)
C38 Co15 Co11 95.8(13)
Co12 Co15 Co11 59.2(2)
C32 Co15 Pd6 169.0(14)
C37 Co15 Pd6 77.4(14)
C3 Co15 Pd6 50.8(13)
C38 Co15 Pd6 89.6(13)
Co12 Co15 Pd6 65.9(2)
Co11 Co15 Pd6 97.9(2)
C32 Co15 Co14 100.6(14)
C37 Co15 Co14 115.6(14)
C3 Co15 Co14 44.7(13)
C38 Co15 Co14 142.3(13)
Co12 Co15 Co14 93.0(3)
Co11 Co15 Co14 58.8(2)
Pd6 Co15 Co14 69.1(2)
C32 Co15 Pd6A 131.6(17)
C37 Co15 Pd6A 34.1(17)
C3 Co15 Pd6A 94.2(17)
C38 Co15 Pd6A 100.4(17)
Co12 Co15 Pd6A 106.8(11)
Co11 Co15 Pd6A 140.1(11)
Co14 Co15 Pd6A 87.4(11)
Co3 C1 Co4 95(2)
Co3 C1 Co5 167(3)
Co4 C1 Co5 83.9(18)
Co3 C1 Co1 81.0(17)
Co4 C1 Co1 83.7(17)
Co5 C1 Co1 86.2(17)
Co3 C1 Co2 89.6(19)
Co4 C1 Co2 160(3)
Co5 C1 Co2 86.9(18)
Co1 C1 Co2 78.3(16)
Co3 C1 Pd4 107(2)
Co4 C1 Pd4 115(2)
Co5 C1 Pd4 84.7(17)
Co1 C1 Pd4 158(2)
Co2 C1 Pd4 81.1(16)
Co8 C2 Co7 95(2)
Co8 C2 Co9 96(2)
Co7 C2 Co9 162(2)
Co8 C2 Co6 86.4(18)
Co7 C2 Co6 85.9(17)
Co9 C2 Co6 80.6(16)
Co8 C2 Co10 165(3)
Co7 C2 Co10 79.0(16)
Co9 C2 Co10 87.0(17)
Co6 C2 Co10 79.9(16)
Co8 C2 Pd5 108(2)
Co7 C2 Pd5 84.6(16)
Co9 C2 Pd5 105.5(19)
Co6 C2 Pd5 164(2)
Co10 C2 Pd5 85.2(16)
Co15 C3 Co11 86.6(18)
Co15 C3 Co12 83.7(17)
Co11 C3 Co12 83.0(17)
Co15 C3 Co14 92.2(19)
Co11 C3 Co14 86.2(18)
Co12 C3 Co14 169(3)
Co15 C3 Co13 166(3)
Co11 C3 Co13 79.7(16)
Co12 C3 Co13 90.0(18)
Co14 C3 Co13 91.5(18)
Co15 C3 Pd6 84.2(17)
Co11 C3 Pd6 169(2)
Co12 C3 Pd6 90.2(18)
Co14 C3 Pd6 100.0(19)
Co13 C3 Pd6 109(2)
O4 C4 Co1 173(4)
O5 C5 Co1 144(4)
O5 C5 Co2 136(4)
Co1 C5 Co2 80.7(18)
O6 C6 Co1 146(4)
O6 C6 Co3 130(4)
Co1 C6 Co3 82.8(19)
O7 C7 Co5 173(4)
O8 C8 Co4 172(4)
O9 C9 Co4 139(4)
O9 C9 Co5 137(4)
Co4 C9 Co5 80.0(16)
O9 C9 Pd9 115(3)
Co4 C9 Pd9 77.8(15)
Co5 C9 Pd9 85.6(16)
O10 C10 Co4 162(4)
O10 C10 Pd1 118(3)
Co4 C10 Pd1 79.9(17)
O10 C10 Pd1A 107(3)
Co4 C10 Pd1A 91(2)
O11 C11 Co5 168(4)
O11 C11 Pd4A 86(3)
Co5 C11 Pd4A 103(2)
O12 C12 Co2 169(4)
O13 C13 Co2 148(4)
O13 C13 Pd7 123(3)
Co2 C13 Pd7 86.7(18)
O14 C14 Co3 162(4)
O14 C14 Pd7 114(4)
Co3 C14 Pd7 75.4(16)
O15 C15 Co3 153(4)
O15 C15 Pd1 125(4)
Co3 C15 Pd1 82.2(17)
O16 C16 Co6 174(4)
O17 C17 Co10 165(4)
O17 C17 Co6 120(3)
Co10 C17 Co6 73.9(16)
O18 C18 Co6 141(4)
O18 C18 Co9 141(4)
Co6 C18 Co9 77.7(17)
O19 C19 Co7 176(4)
O20 C20 Co8 140(4)
O20 C20 Co6 141(4)
Co8 C20 Co6 78.9(16)
O21 C21 Co8 154(4)
O21 C21 Pd7 123(3)
Co8 C21 Pd7 83.1(17)
O22 C22 Co7 176(4)
O22 C22 Pd5A 83(3)
Co7 C22 Pd5A 101(3)
O23 C23 Co7 135(3)
O23 C23 Co10 137(3)
Co7 C23 Co10 87.4(19)
O24 C24 Co10 171(4)
O25 C25 Co9 152(4)
O25 C25 Pd8 120(3)
Co9 C25 Pd8 88.0(18)
O26 C26 Co8 158(4)
O26 C26 Pd2 119(3)
Co8 C26 Pd2 82.4(16)
O26 C26 Pd2A 117(3)
Co8 C26 Pd2A 84.2(18)
O27 C27 Co9 177(4)
O28 C28 Co11 176(4)
O29 C29 Co11 144(4)
O29 C29 Co13 135(4)
Co11 C29 Co13 80.1(18)
O30 C30 Co12 141(4)
O30 C30 Co11 138(4)
Co12 C30 Co11 80.8(17)
O31 C31 Co14 160(4)
O31 C31 Co11 127(4)
Co14 C31 Co11 73.1(15)
O32 C32 Co15 171(4)
O33 C33 Pd3A 118(4)
O33 C33 Co14 156(4)
Pd3A C33 Co14 84(2)
O33 C33 Pd3 123(3)
Co14 C33 Pd3 81.4(17)
O34 C34 Co13 154(4)
O34 C34 Pd3 125(3)
Co13 C34 Pd3 75.6(16)
O34 C34 Pd1A 127(3)
Co13 C34 Pd1A 78.7(18)
O35 C35 Co13 149(4)
O35 C35 Pd9 125(3)
Co13 C35 Pd9 85.9(17)
O36 C36 Co12 173(4)
O37 C37 Pd6A 77(4)
O37 C37 Co15 172(4)
Pd6A C37 Co15 110(3)
O38 C38 Co12 142(4)
O38 C38 Co15 137(4)
Co12 C38 Co15 81.2(17)
O39 C39 Co14 157(4)
O39 C39 Pd8 120(4)
Co14 C39 Pd8 80.7(17)
O40 C40 Pd3 141(3)
O40 C40 Pd2 128(3)
Pd3 C40 Pd2 80.9(15)
O40 C40 Pd1 126(3)
Pd3 C40 Pd1 80.7(15)
Pd2 C40 Pd1 78.4(15)
O40 C40 Pd1A 140(3)
O40 C40 Pd2A 130(3)
Pd1A C40 Pd2A 72.2(19)
O40 C40 Pd3A 136(3)
Pd1A C40 Pd3A 74.3(19)
Pd2A C40 Pd3A 77.8(18)
O41 C41 Pd5A 83(4)
O41 C41 Pd4A 103(4)
Pd5A C41 Pd4A 152(4)
O41 C41 Pd6 139(4)
O41 C41 Pd6A 94(3)
Pd5A C41 Pd6A 104(3)
Pd4A C41 Pd6A 103(3)
O41 C41 Pd5 127(3)
Pd6 C41 Pd5 81.5(15)
O41 C41 Pd4 133(3)
Pd6 C41 Pd4 77.6(15)
Pd5 C41 Pd4 76.6(14)
C11 O11 Pd4A 69(3)
C22 O22 Pd5A 65(3)
C37 O37 Pd6A 69(3)
C41 O41 Pd5A 58(3)
C41 O41 Pd4A 46(3)
Pd5A O41 Pd4A 99(3)
C41 O41 Pd6A 59(3)
Pd5A O41 Pd6A 84(2)
Pd4A O41 Pd6A 78(2)
C104 N1 C103 108(4)
C104 N1 C101 108(3)
C103 N1 C101 112(4)
C104 N1 C102 112(3)
C103 N1 C102 109(4)
C101 N1 C102 107(4)
N1 C101 H10A 109.5
N1 C101 H10B 109.5
H10A C101 H10B 109.5
N1 C101 H10C 109.5
H10A C101 H10C 109.5
H10B C101 H10C 109.5
N1 C102 H10D 109.5
N1 C102 H10E 109.5
H10D C102 H10E 109.5
N1 C102 H10F 109.5
H10D C102 H10F 109.5
H10E C102 H10F 109.5
N1 C103 H10G 109.5
N1 C103 H10H 109.5
H10G C103 H10H 109.5
N1 C103 H10I 109.5
H10G C103 H10I 109.5
H10H C103 H10I 109.5
N1 C104 C105 117(3)
N1 C104 H10J 108.0
C105 C104 H10J 108.0
N1 C104 H10K 108.0
C105 C104 H10K 108.0
H10J C104 H10K 107.2
C106 C105 C110 120.0
C106 C105 C104 116(3)
C110 C105 C104 124(3)
C105 C106 C107 120.0
C105 C106 H106 120.0
C107 C106 H106 120.0
C108 C107 C106 120.0
C108 C107 H107 120.0
C106 C107 H107 120.0
C107 C108 C109 120.0
C107 C108 H108 120.0
C109 C108 H108 120.0
C110 C109 C108 120.0
C110 C109 H109 120.0
C108 C109 H109 120.0
C109 C110 C105 120.0
C109 C110 H110 120.0
C105 C110 H110 120.0
C203 N2 C201 110(4)
C203 N2 C202 112(4)
C201 N2 C202 112(4)
C203 N2 C204 105(4)
C201 N2 C204 109(3)
C202 N2 C204 110(4)
N2 C201 H20A 109.5
N2 C201 H20B 109.5
H20A C201 H20B 109.5
N2 C201 H20C 109.5
H20A C201 H20C 109.5
H20B C201 H20C 109.5
N2 C202 H20D 109.5
N2 C202 H20E 109.5
H20D C202 H20E 109.5
N2 C202 H20F 109.5
H20D C202 H20F 109.5
H20E C202 H20F 109.5
N2 C203 H20G 109.5
N2 C203 H20H 109.5
H20G C203 H20H 109.5
N2 C203 H20I 109.5
H20G C203 H20I 109.5
H20H C203 H20I 109.5
N2 C204 C205 118(3)
N2 C204 H20J 107.7
C205 C204 H20J 107.7
N2 C204 H20K 107.7
C205 C204 H20K 107.7
H20J C204 H20K 107.1
C206 C205 C210 120.0
C206 C205 C204 121(3)
C210 C205 C204 119(3)
C205 C206 C207 120.0
C205 C206 H206 120.0
C207 C206 H206 120.0
C208 C207 C206 120.0
C208 C207 H207 120.0
C206 C207 H207 120.0
C207 C208 C209 120.0
C207 C208 H208 120.0
C209 C208 H208 120.0
C208 C209 C210 120.0
C208 C209 H209 120.0
C210 C209 H209 120.0
C209 C210 C205 120.0
C209 C210 H210 120.0
C205 C210 H210 120.0
Cl2 C301 Cl1 113(2)
Cl2 C301 H30A 109.0
Cl1 C301 H30A 109.0
Cl2 C301 H30B 109.0
Cl1 C301 H30B 109.0
H30A C301 H30B 107.8
Cl3 C401 Cl4 113(3)
Cl3 C401 H40A 109.0
Cl4 C401 H40A 109.0
Cl3 C401 H40B 109.0
Cl4 C401 H40B 109.0
H40A C401 H40B 107.8

loop_
_geom_bond_atom_site_label_1
_geom_bond_atom_site_label_2
_geom_bond_distance
Pd1 C40 2.13(4)
Pd1 C15 2.15(5)
Pd1 C10 2.24(4)
Pd1 Co4 2.569(7)
Pd1 Co3 2.624(7)
Pd1 Pd2 2.680(5)
Pd1 Pd3 2.684(5)
Pd1 Pd4 2.818(5)
Pd1 Pd9 2.916(5)
Pd2 C40 2.11(4)
Pd2 C26 2.15(4)
Pd2 Co8 2.609(7)
Pd2 Pd3 2.677(5)
Pd2 Co9 2.696(7)
Pd2 Pd5 2.781(5)
Pd2 Pd7 2.895(5)
Pd3 C40 2.01(4)
Pd3 C33 2.15(4)
Pd3 C34 2.43(4)
Pd3 Co13 2.614(7)
Pd3 Co14 2.630(7)
Pd3 Pd6 2.790(5)
Pd3 Pd8 2.912(5)
Pd1A C40 2.17(6)
Pd1A Pd9 2.27(4)
Pd1A C10 2.39(6)
Pd1A C34 2.63(6)
Pd1A Pd2A 2.64(5)
Pd1A Pd3A 2.79(5)
Pd1A Co13 2.86(4)
Pd1A Co4 2.95(4)
Pd2A C40 2.31(6)
Pd2A C26 2.33(5)
Pd2A Pd7 2.34(4)
Pd2A Co8 2.79(4)
Pd2A Co3 2.94(5)
Pd2A Pd3A 2.98(5)
Pd3A C33 1.83(6)
Pd3A Pd8 2.02(4)
Pd3A C40 2.44(6)
Pd3A Co14 2.48(4)
Pd3A Co9 2.97(4)
Pd4 C1 2.03(4)
Pd4 C41 2.17(4)
Pd4 Co2 2.606(7)
Pd4 Pd6 2.654(5)
Pd4 Co5 2.662(7)
Pd4 Pd5 2.675(4)
Pd4 Pd9 2.757(5)
Pd4 Pd7 2.775(5)
Pd5 C2 2.06(4)
Pd5 C41 2.14(4)
Pd5 Co7 2.680(7)
Pd5 Pd6 2.745(5)
Pd5 Pd8 2.754(5)
Pd5 Co10 2.773(7)
Pd5 Pd7 2.883(5)
Pd5 Co8 3.070(7)
Pd6 C3 2.05(4)
Pd6 C41 2.06(4)
Pd6 Co15 2.627(7)
Pd6 Co12 2.801(6)
Pd6 Pd8 2.812(5)
Pd6 Pd9 2.864(5)
Pd6 Co14 3.044(7)
Pd4A C41 1.52(7)
Pd4A O41 2.08(6)
Pd4A C11 2.36(7)
Pd4A O11 2.53(6)
Pd4A Pd9 2.71(5)
Pd4A Co12 2.85(5)
Pd4A Pd6A 2.89(7)
Pd4A Pd5A 2.92(7)
Pd5A C41 1.48(7)
Pd5A O41 1.74(6)
Pd5A C22 2.06(7)
Pd5A O22 2.24(6)
Pd5A Pd6A 2.87(8)
Pd5A Co7 2.93(5)
Pd5A Pd7 2.96(5)
Pd6A C37 1.78(7)
Pd6A O37 1.85(6)
Pd6A C41 2.13(7)
Pd6A O41 2.48(6)
Pd6A Pd8 2.51(5)
Pd6A Co15 2.97(5)
Pd6A Co10 3.12(5)
Pd7 C13 2.10(4)
Pd7 C21 2.20(4)
Pd7 C14 2.51(5)
Pd7 Co8 2.649(7)
Pd7 Co3 2.707(7)
Pd7 Co2 2.707(7)
Pd8 C25 2.05(4)
Pd8 C39 2.22(5)
Pd8 Co14 2.632(7)
Pd8 Co9 2.678(7)
Pd8 Co10 2.809(7)
Pd9 C35 2.06(4)
Pd9 C9 2.30(4)
Pd9 Co13 2.666(7)
Pd9 Co4 2.685(7)
Pd9 Co12 2.746(7)
Pd9 Co5 2.937(7)
Co1 C4 1.75(5)
Co1 C6 1.82(5)
Co1 C5 1.91(5)
Co1 C1 1.98(4)
Co1 Co2 2.498(9)
Co1 Co3 2.501(9)
Co1 Co4 2.575(9)
Co1 Co5 2.665(9)
Co2 C13 1.84(5)
Co2 C12 1.85(5)
Co2 C5 1.95(5)
Co2 C1 1.98(4)
Co2 Co5 2.684(9)
Co2 Co3 2.716(9)
Co3 C15 1.82(5)
Co3 C14 1.83(5)
Co3 C1 1.87(4)
Co3 C6 1.95(5)
Co3 Co4 2.776(9)
Co4 C10 1.71(4)
Co4 C8 1.79(4)
Co4 C1 1.88(4)
Co4 C9 1.95(4)
Co4 Co5 2.542(8)
Co5 C7 1.79(5)
Co5 C11 1.85(5)
Co5 C1 1.92(4)
Co5 C9 2.01(4)
Co6 C16 1.73(5)
Co6 C2 1.93(4)
Co6 C18 1.98(5)
Co6 C20 2.01(4)
Co6 C17 2.39(5)
Co6 Co9 2.497(8)
Co6 Co8 2.517(8)
Co6 Co10 2.551(9)
Co6 Co7 2.623(9)
Co7 C22 1.73(5)
Co7 C19 1.79(5)
Co7 C23 1.81(4)
Co7 C2 1.92(4)
Co7 Co10 2.517(9)
Co7 Co8 2.693(9)
Co8 C2 1.74(4)
Co8 C21 1.77(4)
Co8 C26 1.79(4)
Co8 C20 1.95(4)
Co8 Co9 2.725(8)
Co9 C25 1.79(4)
Co9 C27 1.82(5)
Co9 C2 1.93(4)
Co9 C18 2.00(5)
Co9 Co10 2.730(9)
Co10 C17 1.77(5)
Co10 C23 1.83(4)
Co10 C24 1.93(4)
Co10 C2 2.04(4)
Co11 C28 1.71(5)
Co11 C29 1.90(5)
Co11 C3 1.91(4)
Co11 C30 2.01(4)
Co11 Co13 2.462(8)
Co11 C31 2.48(4)
Co11 Co12 2.527(9)
Co11 Co15 2.591(8)
Co11 Co14 2.618(9)
Co12 C36 1.80(4)
Co12 C30 1.89(4)
Co12 C3 1.91(4)
Co12 C38 1.93(4)
Co12 Co15 2.520(8)
Co12 Co13 2.717(8)
Co13 C34 1.75(5)
Co13 C35 1.85(4)
Co13 C29 1.93(5)
Co13 C3 1.93(4)
Co13 Co14 2.765(9)
Co14 C39 1.82(5)
Co14 C31 1.83(5)
Co14 C33 1.87(5)
Co14 C3 1.93(4)
Co14 Co15 2.736(9)
Co15 C32 1.81(4)
Co15 C37 1.84(4)
Co15 C3 1.87(4)
Co15 C38 1.94(4)
C4 O4 1.15(6)
C5 O5 1.18(6)
C6 O6 1.24(6)
C7 O7 1.20(6)
C8 O8 1.13(6)
C9 O9 1.12(5)
C10 O10 1.28(5)
C11 O11 1.08(6)
C12 O12 1.10(6)
C13 O13 1.16(6)
C14 O14 1.11(6)
C15 O15 1.11(6)
C16 O16 1.19(6)
C17 O17 1.20(6)
C18 O18 1.08(6)
C19 O19 1.15(6)
C20 O20 1.18(6)
C21 O21 1.19(6)
C22 O22 1.20(6)
C23 O23 1.34(6)
C24 O24 0.97(5)
C25 O25 1.26(6)
C26 O26 1.20(5)
C27 O27 1.11(6)
C28 O28 1.17(6)
C29 O29 1.14(6)
C30 O30 1.16(5)
C31 O31 1.09(6)
C32 O32 1.14(6)
C33 O33 1.14(5)
C34 O34 1.28(6)
C35 O35 1.13(5)
C36 O36 1.12(6)
C37 O37 1.05(5)
C38 O38 1.14(6)
C39 O39 1.13(6)
C40 O40 1.22(5)
C41 O41 1.11(5)
N1 C104 1.51(3)
N1 C103 1.52(3)
N1 C101 1.52(3)
N1 C102 1.52(3)
C101 H10A 0.9800
C101 H10B 0.9800
C101 H10C 0.9800
C102 H10D 0.9800
C102 H10E 0.9800
C102 H10F 0.9800
C103 H10G 0.9800
C103 H10H 0.9800
C103 H10I 0.9800
C104 C105 1.53(3)
C104 H10J 0.9900
C104 H10K 0.9900
C105 C106 1.3900
C105 C110 1.3900
C106 C107 1.3900
C106 H106 0.9500
C107 C108 1.3900
C107 H107 0.9500
C108 C109 1.3900
C108 H108 0.9500
C109 C110 1.3900
C109 H109 0.9500
C110 H110 0.9500
N2 C203 1.48(3)
N2 C201 1.49(3)
N2 C202 1.49(3)
N2 C204 1.49(3)
C201 H20A 0.9800
C201 H20B 0.9800
C201 H20C 0.9800
C202 H20D 0.9800
C202 H20E 0.9800
C202 H20F 0.9800
C203 H20G 0.9800
C203 H20H 0.9800
C203 H20I 0.9800
C204 C205 1.51(3)
C204 H20J 0.9900
C204 H20K 0.9900
C205 C206 1.3900
C205 C210 1.3900
C206 C207 1.3900
C206 H206 0.9500
C207 C208 1.3900
C207 H207 0.9500
C208 C209 1.3900
C208 H208 0.9500
C209 C210 1.3900
C209 H209 0.9500
C210 H210 0.9500
C301 Cl2 1.75(3)
C301 Cl1 1.76(3)
C301 H30A 0.9900
C301 H30B 0.9900
C401 Cl3 1.75(3)
C401 Cl4 1.76(3)
C401 H40A 0.9900
C401 H40B 0.9900
